data_4088337
loop_
_publ_author_name
'Ohki, Yasuhiro'
'Hoshino, Ryoko'
'Tatsumi, Kazuyuki'

_publ_section_title
;
 N-Heterocyclic Carbene Complexes of Three- and Four-Coordinate Fe(I)
;
_journal_issue 10
_journal_name_full Organometallics
_journal_page_first 1368
_journal_paper_doi 10.1021/acs.organomet.5b01025
_journal_volume 35
_journal_year 2016
_chemical_formula_moiety 'C29 H43 F6 Fe N2 P'
_chemical_formula_sum 'C29 H43 F6 Fe N2 P'
_chemical_formula_weight 620.48
_space_group_crystal_system monoclinic
_space_group_IT_number 14
_space_group_name_Hall '-P 2yn'
_space_group_name_H-M_alt 'P 1 21/n 1'
_atom_sites_solution_hydrogens geom
_atom_sites_solution_primary direct
_atom_sites_solution_secondary difmap
_cell_angle_alpha 90.0000
_cell_angle_beta 100.4180
_cell_angle_gamma 90.0000
_cell_formula_units_Z 4
_cell_length_a 12.4603
_cell_length_b 13.1644
_cell_length_c 18.5132
_cell_measurement_reflns_used 8538
_cell_measurement_temperature 293
_cell_measurement_theta_max 27.48
_cell_measurement_theta_min 3.33
_cell_volume 2986.702
_computing_cell_refinement CrystalClear
_computing_data_collection 'CrystalClear (Rigaku Inc., 2008)'
_computing_data_reduction CrystalClear
_computing_molecular_graphics 'CrystalStructure 4.1'
_computing_publication_material 'CrystalStructure 4.1 (Rigaku, 2014)'
_computing_structure_refinement 'SHELXL2013 (Sheldrick, 2008)'
_computing_structure_solution 'Il Milione (Burla, et al., 2007)'
_diffrn_ambient_temperature 293
_diffrn_detector_area_resol_mean 7.314
_diffrn_measured_fraction_theta_full 0.989
_diffrn_measured_fraction_theta_max 0.976
_diffrn_measurement_device_type 'Rigaku Saturn70'
_diffrn_measurement_method \w
_diffrn_radiation_type 'Mo K\a'
_diffrn_radiation_wavelength 0.71075
_diffrn_reflns_av_R_equivalents 0.0334
_diffrn_reflns_Laue_measured_fraction_full 0.989
_diffrn_reflns_Laue_measured_fraction_max 0.976
_diffrn_reflns_limit_h_max 16
_diffrn_reflns_limit_h_min -16
_diffrn_reflns_limit_k_max 15
_diffrn_reflns_limit_k_min -16
_diffrn_reflns_limit_l_max 24
_diffrn_reflns_limit_l_min -22
_diffrn_reflns_number 23583
_diffrn_reflns_point_group_measured_fraction_full 0.989
_diffrn_reflns_point_group_measured_fraction_max 0.976
_diffrn_reflns_theta_full 25.242
_diffrn_reflns_theta_max 27.512
_diffrn_reflns_theta_min 3.325
_diffrn_standards_number 0
_exptl_absorpt_coefficient_mu 0.617
_exptl_absorpt_correction_T_max 0.884
_exptl_absorpt_correction_T_min 0.800
_exptl_absorpt_correction_type multi-scan
_exptl_absorpt_process_details 'REQAB (Rigaku, 1998)'
_exptl_crystal_colour colorless
_exptl_crystal_density_diffrn 1.380
_exptl_crystal_density_method 'not measured'
_exptl_crystal_description prism
_exptl_crystal_F_000 1304.00
_exptl_crystal_size_max 0.200
_exptl_crystal_size_mid 0.200
_exptl_crystal_size_min 0.200
_refine_diff_density_max 0.92
_refine_diff_density_min -0.98
_refine_ls_extinction_method none
_refine_ls_goodness_of_fit_ref 1.112
_refine_ls_hydrogen_treatment constr
_refine_ls_number_parameters 370
_refine_ls_number_reflns 6710
_refine_ls_number_restraints 0
_refine_ls_R_factor_all 0.0805
_refine_ls_R_factor_gt 0.0689
_refine_ls_shift/su_max 0.004
_refine_ls_structure_factor_coef Fsqd
_refine_ls_weighting_details 'w = 1/[\s^2^(Fo^2^)+(0.1220P)^2^+3.2143P] where P=(Fo^2^+2Fc^2^)/3'
_refine_ls_weighting_scheme calc
_refine_ls_wR_factor_gt 0.1969
_refine_ls_wR_factor_ref 0.2104
_reflns_number_gt 5316
_reflns_number_total 6710
_reflns_threshold_expression F^2^>2.0\s(F^2^)
_cod_data_source_file om5b01025_si_002.cif
_cod_data_source_block hoshi21
_cod_original_cell_volume 2986.7022
_cod_database_code 4088337

loop_
_symmetry_equiv_pos_site_id
_space_group_symop_operation_xyz
1 +X,+Y,+Z
2 1/2-X,1/2+Y,1/2-Z
3 -X,-Y,-Z
4 1/2+X,1/2-Y,1/2+Z

loop_
_atom_site_label
_atom_site_type_symbol
_atom_site_fract_x
_atom_site_fract_y
_atom_site_fract_z
_atom_site_U_iso_or_equiv
_atom_site_adp_type
_atom_site_occupancy
_atom_site_site_symmetry_multiplicity
_atom_site_calc_flag
_atom_site_refinement_flags
Fe1 Fe 0.37542(3) 0.03707(3) 0.63863(2) 0.02140(17) Uani 1 4 d .
P1 P 0.53072(9) 0.46920(8) 0.72426(8) 0.0531(3) Uani 1 4 d .
F11 F 0.6064(6) 0.5394(6) 0.6915(4) 0.0877(19) Uiso 0.62 4 d .
F12 F 0.4724(6) 0.5645(6) 0.7552(4) 0.1011(19) Uiso 0.62 4 d .
F13 F 0.5930(7) 0.3715(6) 0.7147(5) 0.110(2) Uiso 0.62 4 d .
F14 F 0.4444(6) 0.4540(5) 0.6560(4) 0.0886(17) Uiso 0.62 4 d .
F15 F 0.6135(5) 0.4813(4) 0.8054(3) 0.0665(12) Uiso 0.62 4 d .
F16 F 0.4534(7) 0.4011(7) 0.7699(5) 0.118(2) Uiso 0.62 4 d .
F21 F 0.5484(12) 0.3510(9) 0.7367(7) 0.056(3) Uiso 0.23 4 d .
F22 F 0.5145(18) 0.5890(15) 0.7112(12) 0.104(5) Uiso 0.23 4 d .
F23 F 0.5172(13) 0.4293(12) 0.6302(8) 0.073(4) Uiso 0.23 4 d .
F24 F 0.6521(17) 0.4675(15) 0.6990(12) 0.102(5) Uiso 0.23 4 d .
F25 F 0.4072(14) 0.4464(13) 0.6909(10) 0.083(4) Uiso 0.23 4 d .
F26 F 0.5438(16) 0.5145(14) 0.7988(10) 0.091(5) Uiso 0.23 4 d .
F31 F 0.5654(18) 0.3963(16) 0.6544(13) 0.067(5) Uiso 0.15 4 d .
F32 F 0.5710(13) 0.5754(12) 0.6907(8) 0.033(3) Uiso 0.15 4 d .
F33 F 0.423(2) 0.522(2) 0.6663(16) 0.088(7) Uiso 0.15 4 d .
F34 F 0.4942(12) 0.3623(11) 0.7538(7) 0.032(3) Uiso 0.15 4 d .
F35 F 0.430(3) 0.499(3) 0.7623(17) 0.105(8) Uiso 0.15 4 d .
F36 F 0.648(2) 0.446(2) 0.7648(16) 0.092(7) Uiso 0.15 4 d .
N1 N 0.6234(2) -0.0622(2) 0.87725(14) 0.0255(5) Uani 1 4 d .
N2 N 0.6550(2) 0.1009(2) 0.88664(14) 0.0278(6) Uani 1 4 d .
C1 C 0.5909(3) 0.0292(2) 0.84821(16) 0.0237(6) Uani 1 4 d .
C2 C 0.7084(3) -0.0479(3) 0.93603(17) 0.0303(7) Uani 1 4 d .
C3 C 0.7280(3) 0.0521(3) 0.94193(18) 0.0336(7) Uani 1 4 d .
C4 C 0.5749(3) -0.1604(2) 0.84882(18) 0.0300(7) Uani 1 4 d .
C5 C 0.6582(4) -0.2255(3) 0.8196(3) 0.0503(10) Uani 1 4 d .
C6 C 0.5213(3) -0.2136(3) 0.9055(2) 0.0484(10) Uani 1 4 d .
C7 C 0.6470(3) 0.2117(3) 0.87109(17) 0.0313(7) Uani 1 4 d .
C8 C 0.5878(4) 0.2653(3) 0.9249(2) 0.0501(10) Uani 1 4 d .
C9 C 0.7567(3) 0.2587(3) 0.8670(2) 0.0397(8) Uani 1 4 d .
C10 C 0.7692(3) -0.1301(3) 0.9822(2) 0.0476(10) Uani 1 4 d .
C11 C 0.8129(4) 0.1054(3) 0.9963(2) 0.0594(13) Uani 1 4 d .
C12 C 0.4994(2) 0.0503(2) 0.78474(16) 0.0237(6) Uani 1 4 d .
C13 C 0.3908(2) 0.0019(3) 0.79175(16) 0.0262(6) Uani 1 4 d .
C14 C 0.3386(3) -0.0500(2) 0.72516(17) 0.0257(6) Uani 1 4 d .
C15 C 0.3966(3) -0.1060(2) 0.67810(16) 0.0265(6) Uani 1 4 d .
C16 C 0.4989(3) -0.0626(2) 0.67127(16) 0.0257(6) Uani 1 4 d .
C17 C 0.5272(2) 0.0312(2) 0.70896(16) 0.0240(6) Uani 1 4 d .
C18 C 0.3455(3) 0.0154(3) 0.8509(2) 0.0413(8) Uani 1 4 d .
C19 C 0.3538(3) -0.2012(3) 0.63863(18) 0.0365(8) Uani 1 4 d .
C20 C 0.6274(3) 0.0863(3) 0.69545(18) 0.0336(7) Uani 1 4 d .
C21 C 0.2754(3) 0.1622(2) 0.64441(17) 0.0297(7) Uani 1 4 d .
C22 C 0.2137(3) 0.0813(3) 0.60626(19) 0.0328(7) Uani 1 4 d .
C23 C 0.2457(3) 0.0313(3) 0.5459(2) 0.0356(8) Uani 1 4 d .
C24 C 0.3436(3) 0.0631(3) 0.52459(17) 0.0345(7) Uani 1 4 d .
C25 C 0.4053(3) 0.1448(3) 0.55972(18) 0.0316(7) Uani 1 4 d .
C26 C 0.3701(3) 0.1933(2) 0.61918(18) 0.0299(7) Uani 1 4 d .
C27 C 0.2417(4) 0.2106(3) 0.7098(2) 0.0487(10) Uani 1 4 d .
C28 C 0.1799(4) -0.0541(3) 0.5061(3) 0.0599(13) Uani 1 4 d .
C29 C 0.5055(3) 0.1804(3) 0.5333(2) 0.0497(10) Uani 1 4 d .
H2 H 0.60153 0.21951 0.82235 0.0376 Uiso 1 4 calc R
H3A H 0.15865 0.04839 0.62996 0.0394 Uiso 1 4 calc R
H5A H 0.63652 0.14758 0.72406 0.0403 Uiso 1 4 calc R
H5B H 0.69016 0.04366 0.70939 0.0403 Uiso 1 4 calc R
H5C H 0.61935 0.10302 0.64427 0.0403 Uiso 1 4 calc R
H8A H 0.27562 -0.00915 0.85144 0.0496 Uiso 1 4 calc R
H8B H 0.38361 0.04934 0.89162 0.0496 Uiso 1 4 calc R
H9A H 0.37762 0.01817 0.49304 0.0414 Uiso 1 4 calc R
H9B H 0.74661 0.32204 0.84075 0.0127 Uiso 1 4 calc .
H9C H 0.79682 0.27087 0.9157 0.0127 Uiso 1 4 calc .
H9D H 0.79805 0.21328 0.84175 0.0127 Uiso 1 4 calc .
H11A H 0.4222 0.23657 0.65131 0.0359 Uiso 1 4 calc R
H11B H 0.87987 0.11065 0.97682 0.0127 Uiso 1 4 calc .
H11C H 0.82747 0.06812 1.04151 0.0127 Uiso 1 4 calc .
H11D H 0.78852 0.17261 1.00538 0.0127 Uiso 1 4 calc .
H12A H 0.28395 -0.21755 0.65056 0.0438 Uiso 1 4 calc R
H12B H 0.34617 -0.19091 0.58661 0.0438 Uiso 1 4 calc R
H12C H 0.40374 -0.25594 0.65344 0.0438 Uiso 1 4 calc R
H13A H 0.1755 0.1796 0.71862 0.0584 Uiso 1 4 calc R
H13B H 0.29813 0.20143 0.75198 0.0584 Uiso 1 4 calc R
H13C H 0.22962 0.28186 0.70072 0.0584 Uiso 1 4 calc R
H14A H 0.11638 -0.06566 0.52768 0.0719 Uiso 1 4 calc R
H14B H 0.15774 -0.03639 0.45533 0.0719 Uiso 1 4 calc R
H14C H 0.22337 -0.11469 0.51004 0.0719 Uiso 1 4 calc R
H15A H 0.49064 -0.27684 0.88579 0.0581 Uiso 1 4 calc R
H15B H 0.57483 -0.22645 0.94877 0.0581 Uiso 1 4 calc R
H15C H 0.46457 -0.17131 0.91785 0.0581 Uiso 1 4 calc R
H16A H 0.58349 0.33669 0.91406 0.0601 Uiso 1 4 calc R
H16B H 0.51557 0.23802 0.9208 0.0601 Uiso 1 4 calc R
H16C H 0.62707 0.25529 0.97402 0.0601 Uiso 1 4 calc R
H17A H 0.73829 -0.19491 0.96626 0.0572 Uiso 1 4 calc R
H17B H 0.84456 -0.12869 0.97712 0.0572 Uiso 1 4 calc R
H17C H 0.76389 -0.11952 1.0327 0.0572 Uiso 1 4 calc R
H18A H 0.53733 0.23617 0.56309 0.0596 Uiso 1 4 calc R
H18B H 0.55718 0.12575 0.53665 0.0596 Uiso 1 4 calc R
H18C H 0.48632 0.20215 0.48309 0.0596 Uiso 1 4 calc R
H19A H 0.62497 -0.28857 0.80151 0.0603 Uiso 1 4 calc R
H19B H 0.68325 -0.19026 0.78039 0.0603 Uiso 1 4 calc R
H19C H 0.71883 -0.23888 0.85835 0.0603 Uiso 1 4 calc R
H22A H 0.26167 -0.06796 0.72238 0.0309 Uiso 1 4 calc R
H28A H 0.54221 -0.0899 0.63653 0.0308 Uiso 1 4 calc R
H30 H 0.51698 -0.14469 0.80703 0.0360 Uiso 1 4 calc R
H33 H 0.48672 0.12363 0.78654 0.0284 Uiso 1 4 calc R

loop_
_atom_site_aniso_label
_atom_site_aniso_U_11
_atom_site_aniso_U_22
_atom_site_aniso_U_33
_atom_site_aniso_U_12
_atom_site_aniso_U_13
_atom_site_aniso_U_23
Fe1 0.0233(3) 0.0195(3) 0.0205(3) 0.00036(14) 0.00147(16) -0.00006(14)
P1 0.0352(5) 0.0333(6) 0.0848(9) -0.0021(4) -0.0046(5) -0.0061(5)
N1 0.0297(13) 0.0237(13) 0.0221(12) 0.0018(10) 0.0015(10) 0.0025(10)
N2 0.0358(14) 0.0248(14) 0.0200(12) -0.0036(11) -0.0028(10) -0.0005(10)
C1 0.0267(14) 0.0243(16) 0.0200(13) -0.0003(11) 0.0034(11) -0.0002(11)
C2 0.0321(16) 0.0322(18) 0.0243(15) 0.0018(12) -0.0013(13) 0.0012(12)
C3 0.0385(18) 0.0343(18) 0.0237(15) -0.0061(14) -0.0058(13) 0.0019(13)
C4 0.0355(16) 0.0229(16) 0.0293(15) -0.0030(13) -0.0004(12) 0.0003(12)
C5 0.062(3) 0.032(2) 0.058(2) 0.0067(18) 0.014(2) -0.0123(18)
C6 0.045(2) 0.045(2) 0.054(2) -0.0112(17) 0.0041(18) 0.0146(18)
C7 0.0448(18) 0.0227(16) 0.0242(14) -0.0036(13) 0.0002(13) 0.0001(12)
C8 0.071(3) 0.031(2) 0.051(2) -0.0039(19) 0.020(2) -0.0077(17)
C9 0.047(2) 0.0355(19) 0.0345(18) -0.0098(16) 0.0012(15) 0.0041(14)
C10 0.049(2) 0.043(2) 0.043(2) 0.0083(17) -0.0114(17) 0.0067(17)
C11 0.077(3) 0.042(2) 0.044(2) -0.021(2) -0.030(2) 0.0082(17)
C12 0.0249(14) 0.0240(15) 0.0210(13) 0.0027(11) 0.0012(11) -0.0019(11)
C13 0.0279(14) 0.0258(16) 0.0246(14) 0.0017(12) 0.0043(11) 0.0001(12)
C14 0.0263(14) 0.0256(16) 0.0256(14) -0.0043(11) 0.0056(12) 0.0002(11)
C15 0.0342(15) 0.0225(15) 0.0218(13) -0.0008(12) 0.0020(11) 0.0018(11)
C16 0.0291(15) 0.0262(15) 0.0218(13) 0.0082(12) 0.0048(11) 0.0020(11)
C17 0.0220(14) 0.0295(16) 0.0188(13) -0.0004(11) -0.0004(10) 0.0035(11)
C18 0.0355(18) 0.057(2) 0.0341(18) -0.0038(16) 0.0121(14) -0.0086(17)
C19 0.057(2) 0.0229(17) 0.0310(17) -0.0089(15) 0.0108(15) -0.0034(12)
C20 0.0264(15) 0.046(2) 0.0281(15) -0.0046(14) 0.0051(12) 0.0018(14)
C21 0.0347(16) 0.0240(16) 0.0302(15) 0.0090(12) 0.0051(12) 0.0020(12)
C22 0.0233(14) 0.0314(18) 0.0408(18) 0.0012(12) -0.0022(13) 0.0047(14)
C23 0.0417(19) 0.0272(18) 0.0303(17) 0.0008(13) -0.0136(14) -0.0001(13)
C24 0.051(2) 0.0312(17) 0.0192(14) 0.0135(15) 0.0014(13) 0.0031(12)
C25 0.0363(16) 0.0280(17) 0.0305(16) 0.0068(13) 0.0065(13) 0.0114(13)
C26 0.0355(16) 0.0188(15) 0.0322(16) -0.0001(12) -0.0027(12) 0.0042(12)
C27 0.057(2) 0.048(2) 0.043(2) 0.0222(19) 0.0131(18) -0.0050(17)
C28 0.066(3) 0.040(2) 0.058(3) -0.004(2) -0.031(2) -0.0068(19)
C29 0.042(2) 0.054(2) 0.055(2) 0.0127(18) 0.0164(18) 0.029(2)

loop_
_atom_type_symbol
_atom_type_description
_atom_type_scat_dispersion_real
_atom_type_scat_dispersion_imag
_atom_type_scat_source
C C 0.0033 0.0016
;
International Tables for Crystallography
(Vol. C, Tables 4.2.6.8 and 6.1.1.4)
;
H H 0.0000 0.0000
;
International Tables for Crystallography
(Vol. C, Table 6.1.1.4)
;
N N 0.0061 0.0033
;
International Tables for Crystallography
(Vol. C, Tables 4.2.6.8 and 6.1.1.4)
;
Fe Fe 0.3463 0.8444
;
International Tables for Crystallography
(Vol. C, Tables 4.2.6.8 and 6.1.1.4)
;
P P 0.1023 0.0942
;
International Tables for Crystallography
(Vol. C, Tables 4.2.6.8 and 6.1.1.4)
;
F F 0.0171 0.0103
;
International Tables for Crystallography
(Vol. C, Tables 4.2.6.8 and 6.1.1.4)
;

loop_
_geom_angle_atom_site_label_1
_geom_angle_atom_site_label_2
_geom_angle_atom_site_label_3
_geom_angle
_geom_angle_publ_flag
C14 Fe1 C15 40.77(13) yes
C14 Fe1 C16 71.10(13) yes
C14 Fe1 C17 78.54(12) yes
C14 Fe1 C21 100.30(13) yes
C14 Fe1 C22 92.25(13) yes
C14 Fe1 C23 110.98(13) yes
C14 Fe1 C24 146.27(13) yes
C14 Fe1 C25 171.17(13) yes
C14 Fe1 C26 132.01(13) yes
C15 Fe1 C16 41.14(13) yes
C15 Fe1 C17 72.32(12) yes
C15 Fe1 C21 139.47(14) yes
C15 Fe1 C22 114.96(13) yes
C15 Fe1 C23 106.73(12) yes
C15 Fe1 C24 120.22(13) yes
C15 Fe1 C25 147.84(14) yes
C15 Fe1 C26 168.29(12) yes
C16 Fe1 C17 40.55(12) yes
C16 Fe1 C21 157.79(12) yes
C16 Fe1 C22 155.53(13) yes
C16 Fe1 C23 129.72(13) yes
C16 Fe1 C24 113.53(14) yes
C16 Fe1 C25 114.85(13) yes
C16 Fe1 C26 133.43(13) yes
C17 Fe1 C21 118.64(12) yes
C17 Fe1 C22 155.32(13) yes
C17 Fe1 C23 164.85(14) yes
C17 Fe1 C24 127.94(14) yes
C17 Fe1 C25 101.66(12) yes
C17 Fe1 C26 98.10(12) yes
C21 Fe1 C22 40.05(13) yes
C21 Fe1 C23 72.33(13) yes
C21 Fe1 C24 85.22(13) yes
C21 Fe1 C25 71.73(13) yes
C21 Fe1 C26 39.43(13) yes
C22 Fe1 C23 39.21(14) yes
C22 Fe1 C24 70.62(15) yes
C22 Fe1 C25 84.01(13) yes
C22 Fe1 C26 71.04(13) yes
C23 Fe1 C24 38.88(15) yes
C23 Fe1 C25 70.82(13) yes
C23 Fe1 C26 84.30(12) yes
C24 Fe1 C25 39.06(13) yes
C24 Fe1 C26 70.86(13) yes
C25 Fe1 C26 39.17(14) yes
F11 P1 F12 91.2(4) yes
F11 P1 F13 95.7(4) yes
F11 P1 F14 98.3(4) yes
F11 P1 F15 88.5(3) yes
F11 P1 F16 172.6(4) yes
F11 P1 F21 125.1(6) yes
F11 P1 F22 54.0(9) yes
F11 P1 F23 75.4(6) yes
F11 P1 F24 40.1(7) yes
F11 P1 F25 126.1(7) yes
F11 P1 F26 98.9(8) yes
F11 P1 F31 77.4(8) yes
F11 P1 F32 23.1(7) yes
F11 P1 F33 88.7(10) yes
F11 P1 F34 154.4(6) yes
F11 P1 F35 128.2(13) yes
F11 P1 F36 73.4(11) yes
F12 P1 F13 165.9(4) yes
F12 P1 F14 95.9(4) yes
F12 P1 F15 81.4(3) yes
F12 P1 F16 84.1(4) yes
F12 P1 F21 140.9(6) yes
F12 P1 F22 39.9(9) yes
F12 P1 F23 127.2(6) yes
F12 P1 F24 127.2(7) yes
F12 P1 F25 79.4(7) yes
F12 P1 F26 48.3(8) yes
F12 P1 F31 153.1(8) yes
F12 P1 F32 70.1(7) yes
F12 P1 F33 63.5(10) yes
F12 P1 F34 112.9(6) yes
F12 P1 F35 37.5(13) yes
F12 P1 F36 115.4(11) yes
F13 P1 F14 95.2(4) yes
F13 P1 F15 86.6(3) yes
F13 P1 F16 87.6(5) yes
F13 P1 F21 29.5(6) yes
F13 P1 F22 149.6(9) yes
F13 P1 F23 66.6(6) yes
F13 P1 F24 56.6(7) yes
F13 P1 F25 105.9(7) yes
F13 P1 F26 118.2(8) yes
F13 P1 F31 40.9(8) yes
F13 P1 F32 118.4(7) yes
F13 P1 F33 128.7(10) yes
F13 P1 F34 58.9(6) yes
F13 P1 F35 135.7(13) yes
F13 P1 F36 55.6(11) yes
F14 P1 F15 172.7(4) yes
F14 P1 F16 87.9(4) yes
F14 P1 F21 92.9(5) yes
F14 P1 F22 87.3(8) yes
F14 P1 F23 39.3(6) yes
F14 P1 F24 107.9(8) yes
F14 P1 F25 32.4(8) yes
F14 P1 F26 140.3(8) yes
F14 P1 F31 62.5(8) yes
F14 P1 F32 91.0(6) yes
F14 P1 F33 33.9(10) yes
F14 P1 F34 88.1(5) yes
F14 P1 F35 84.5(11) yes
F14 P1 F36 147.4(11) yes
F15 P1 F16 85.1(3) yes
F15 P1 F21 85.2(5) yes
F15 P1 F22 94.8(8) yes
F15 P1 F23 146.5(6) yes
F15 P1 F24 79.0(7) yes
F15 P1 F25 140.3(7) yes
F15 P1 F26 34.9(8) yes
F15 P1 F31 121.9(7) yes
F15 P1 F32 94.4(5) yes
F15 P1 F33 144.7(10) yes
F15 P1 F34 86.8(5) yes
F15 P1 F35 89.2(11) yes
F15 P1 F36 37.5(11) yes
F16 P1 F21 58.1(6) yes
F16 P1 F22 122.7(9) yes
F16 P1 F23 112.0(6) yes
F16 P1 F24 141.2(7) yes
F16 P1 F25 58.7(7) yes
F16 P1 F26 73.7(8) yes
F16 P1 F31 109.2(8) yes
F16 P1 F32 154.0(7) yes
F16 P1 F33 94.3(11) yes
F16 P1 F34 28.9(6) yes
F16 P1 F35 48.1(13) yes
F16 P1 F36 103.4(11) yes
F21 P1 F22 179.1(10) yes
F21 P1 F23 80.8(7) yes
F21 P1 F24 85.3(9) yes
F21 P1 F25 88.3(8) yes
F21 P1 F26 105.7(9) yes
F21 P1 F31 61.0(9) yes
F21 P1 F32 147.9(8) yes
F21 P1 F33 124.2(11) yes
F21 P1 F34 29.4(8) yes
F21 P1 F35 106.3(14) yes
F21 P1 F36 69.0(11) yes
F22 P1 F23 98.9(9) yes
F22 P1 F24 93.8(11) yes
F22 P1 F25 92.3(10) yes
F22 P1 F26 74.6(11) yes
F22 P1 F31 118.4(11) yes
F22 P1 F32 31.3(10) yes
F22 P1 F33 56.2(12) yes
F22 P1 F34 151.5(10) yes
F22 P1 F35 74.6(15) yes
F22 P1 F36 110.4(12) yes
F23 P1 F24 69.7(9) yes
F23 P1 F25 69.6(9) yes
F23 P1 F26 173.2(9) yes
F23 P1 F31 26.4(9) yes
F23 P1 F32 82.2(7) yes
F23 P1 F33 65.4(11) yes
F23 P1 F34 95.2(7) yes
F23 P1 F35 123.9(12) yes
F23 P1 F36 109.0(12) yes
F24 P1 F25 139.4(10) yes
F24 P1 F26 108.4(10) yes
F24 P1 F31 54.4(10) yes
F24 P1 F32 63.2(9) yes
F24 P1 F33 118.7(13) yes
F24 P1 F34 114.4(9) yes
F24 P1 F35 162.9(14) yes
F24 P1 F36 46.1(13) yes
F25 P1 F26 112.0(10) yes
F25 P1 F31 87.7(10) yes
F25 P1 F32 110.9(8) yes
F25 P1 F33 39.7(12) yes
F25 P1 F34 69.5(8) yes
F25 P1 F35 55.4(13) yes
F25 P1 F36 156.9(12) yes
F26 P1 F31 156.8(10) yes
F26 P1 F32 91.1(9) yes
F26 P1 F33 111.4(12) yes
F26 P1 F34 91.5(9) yes
F26 P1 F35 56.8(13) yes
F26 P1 F36 72.2(13) yes
F31 P1 F32 93.2(9) yes
F31 P1 F33 91.6(12) yes
F31 P1 F34 83.8(9) yes
F31 P1 F35 142.4(13) yes
F31 P1 F36 84.9(13) yes
F32 P1 F33 71.2(11) yes
F32 P1 F34 177.0(8) yes
F32 P1 F35 105.9(14) yes
F32 P1 F36 91.4(12) yes
F33 P1 F34 109.2(11) yes
F33 P1 F35 65.5(15) yes
F33 P1 F36 162.1(15) yes
F34 P1 F35 76.9(14) yes
F34 P1 F36 87.9(12) yes
F35 P1 F36 125.7(15) yes
P1 F11 F22 65.9(9) yes
P1 F11 F24 76.8(12) yes
P1 F11 F32 89.2(17) yes
F22 F11 F24 141.8(16) yes
F22 F11 F32 24.6(17) yes
F24 F11 F32 166(2) yes
P1 F12 F22 69.9(12) yes
P1 F12 F26 60.9(9) yes
P1 F12 F33 61.0(10) yes
P1 F12 F35 71(2) yes
F22 F12 F26 104.6(16) yes
F22 F12 F33 61.8(15) yes
F22 F12 F35 132(2) yes
F26 F12 F33 121.2(14) yes
F26 F12 F35 78.7(19) yes
F33 F12 F35 75(2) yes
P1 F13 F21 79.0(11) yes
P1 F13 F24 66.2(9) yes
P1 F13 F31 78.8(12) yes
P1 F13 F34 63.0(6) yes
P1 F13 F36 62.9(11) yes
F21 F13 F24 142.3(15) yes
F21 F13 F31 118.6(17) yes
F21 F13 F34 16.1(11) yes
F21 F13 F36 101.4(17) yes
F24 F13 F31 69.4(14) yes
F24 F13 F34 127.8(11) yes
F24 F13 F36 50.4(15) yes
F31 F13 F34 110.6(14) yes
F31 F13 F36 117.1(17) yes
F34 F13 F36 94.6(14) yes
P1 F14 F23 83.7(8) yes
P1 F14 F25 77.8(12) yes
P1 F14 F31 64.8(8) yes
P1 F14 F33 83.9(16) yes
F23 F14 F25 148.1(15) yes
F23 F14 F31 24.7(11) yes
F23 F14 F33 128(2) yes
F25 F14 F31 124.0(15) yes
F25 F14 F33 76(2) yes
F31 F14 F33 134.5(19) yes
P1 F15 F26 62.1(11) yes
P1 F15 F36 64.9(15) yes
F26 F15 F36 126.5(19) yes
P1 F16 F21 58.6(6) yes
P1 F16 F25 58.3(7) yes
P1 F16 F34 72.1(12) yes
P1 F16 F35 63.6(15) yes
F21 F16 F25 88.3(9) yes
F21 F16 F34 14.2(12) yes
F21 F16 F35 122.2(17) yes
F25 F16 F34 92.6(13) yes
F25 F16 F35 60.1(15) yes
F34 F16 F35 135(2) yes
P1 F21 F13 71.5(10) yes
P1 F21 F16 63.3(6) yes
P1 F21 F31 63.7(9) yes
P1 F21 F34 76.8(14) yes
P1 F21 F36 54.6(9) yes
F13 F21 F16 134.8(14) yes
F13 F21 F31 37.0(11) yes
F13 F21 F34 148(2) yes
F13 F21 F36 52.6(14) yes
F16 F21 F31 115.6(11) yes
F16 F21 F34 14.3(11) yes
F16 F21 F36 97.3(12) yes
F31 F21 F34 122.6(17) yes
F31 F21 F36 79.6(13) yes
F34 F21 F36 110.2(18) yes
P1 F22 F11 60.1(8) yes
P1 F22 F12 70.2(12) yes
P1 F22 F32 77.1(17) yes
P1 F22 F33 65.2(13) yes
F11 F22 F12 124.9(17) yes
F11 F22 F32 17.8(12) yes
F11 F22 F33 98.4(17) yes
F12 F22 F32 142(2) yes
F12 F22 F33 80.0(17) yes
F32 F22 F33 103(2) yes
P1 F23 F14 57.0(7) yes
P1 F23 F31 72(2) yes
F14 F23 F31 119(2) yes
P1 F24 F11 63.1(11) yes
P1 F24 F13 57.3(8) yes
P1 F24 F31 64.9(12) yes
P1 F24 F32 57.9(9) yes
P1 F24 F36 62.2(16) yes
F11 F24 F13 118.8(18) yes
F11 F24 F31 99.1(16) yes
F11 F24 F32 5.2(8) yes
F11 F24 F36 102(2) yes
F13 F24 F31 44.2(11) yes
F13 F24 F32 113.8(14) yes
F13 F24 F36 61.5(16) yes
F31 F24 F32 96.3(14) yes
F31 F24 F36 103(2) yes
F32 F24 F36 98.3(19) yes
P1 F25 F14 69.8(12) yes
P1 F25 F16 63.0(7) yes
P1 F25 F33 76.2(17) yes
P1 F25 F35 62.9(14) yes
F14 F25 F16 125.2(16) yes
F14 F25 F33 55.8(19) yes
F14 F25 F35 125(2) yes
F16 F25 F33 130.1(19) yes
F16 F25 F35 51.2(15) yes
F33 F25 F35 86(2) yes
P1 F26 F12 70.8(9) yes
P1 F26 F15 83.0(14) yes
P1 F26 F35 65.4(15) yes
P1 F26 F36 55.5(11) yes
F12 F26 F15 146(2) yes
F12 F26 F35 43.3(15) yes
F12 F26 F36 120.4(16) yes
F15 F26 F35 140(2) yes
F15 F26 F36 27.9(11) yes
F35 F26 F36 118.1(19) yes
P1 F31 F13 60.3(11) yes
P1 F31 F14 52.6(7) yes
P1 F31 F21 55.3(9) yes
P1 F31 F23 82(2) yes
P1 F31 F24 60.7(12) yes
F13 F31 F14 102.8(17) yes
F13 F31 F21 24.4(9) yes
F13 F31 F23 139(3) yes
F13 F31 F24 66.4(13) yes
F14 F31 F21 83.4(12) yes
F14 F31 F23 36.4(17) yes
F14 F31 F24 104.9(15) yes
F21 F31 F23 119(3) yes
F21 F31 F24 85.6(14) yes
F23 F31 F24 110(2) yes
P1 F32 F11 67.7(15) yes
P1 F32 F22 71.7(17) yes
P1 F32 F24 58.9(9) yes
F11 F32 F22 138(3) yes
F11 F32 F24 8.8(14) yes
F22 F32 F24 129(2) yes
P1 F33 F12 55.5(9) yes
P1 F33 F14 62.2(15) yes
P1 F33 F22 58.6(12) yes
P1 F33 F25 64.1(15) yes
P1 F33 F35 54.3(13) yes
F12 F33 F14 115(2) yes
F12 F33 F22 38.2(11) yes
F12 F33 F25 87.7(19) yes
F12 F33 F35 33.8(12) yes
F14 F33 F22 116(2) yes
F14 F33 F25 48.5(17) yes
F14 F33 F35 95(2) yes
F22 F33 F25 117(2) yes
F22 F33 F35 70.4(17) yes
F25 F33 F35 55.4(19) yes
P1 F34 F13 58.1(6) yes
P1 F34 F16 79.0(12) yes
P1 F34 F21 73.7(14) yes
F13 F34 F16 136.6(16) yes
F13 F34 F21 15.7(11) yes
F16 F34 F21 151(2) yes
P1 F35 F12 72(2) yes
P1 F35 F16 68.2(16) yes
P1 F35 F25 61.7(15) yes
P1 F35 F26 57.8(14) yes
P1 F35 F33 60.1(15) yes
F12 F35 F16 136(3) yes
F12 F35 F25 107(3) yes
F12 F35 F26 58.0(17) yes
F12 F35 F33 71(2) yes
F16 F35 F25 68.7(18) yes
F16 F35 F26 84.8(19) yes
F16 F35 F33 104(2) yes
F25 F35 F26 119(3) yes
F25 F35 F33 38.7(14) yes
F26 F35 F33 108(2) yes
P1 F36 F13 61.5(11) yes
P1 F36 F15 77.5(17) yes
P1 F36 F21 56.4(10) yes
P1 F36 F24 71.7(16) yes
P1 F36 F26 52.3(10) yes
F13 F36 F15 124(2) yes
F13 F36 F21 26.0(8) yes
F13 F36 F24 68.1(17) yes
F13 F36 F26 106.2(17) yes
F15 F36 F21 100(2) yes
F15 F36 F24 134(3) yes
F15 F36 F26 25.6(10) yes
F21 F36 F24 91.3(18) yes
F21 F36 F26 86.8(15) yes
F24 F36 F26 113(2) yes
C1 N1 C2 108.8(3) yes
C1 N1 C4 124.2(2) yes
C2 N1 C4 127.0(3) yes
C1 N2 C3 108.0(3) yes
C1 N2 C7 124.8(2) yes
C3 N2 C7 127.2(3) yes
N1 C1 N2 107.9(2) yes
N1 C1 C12 127.2(3) yes
N2 C1 C12 125.0(3) yes
N1 C2 C3 107.4(3) yes
N1 C2 C10 125.8(3) yes
C3 C2 C10 126.7(3) yes
N2 C3 C2 107.9(3) yes
N2 C3 C11 124.4(3) yes
C2 C3 C11 127.7(3) yes
N1 C4 C5 111.0(3) yes
N1 C4 C6 111.1(3) yes
C5 C4 C6 113.7(3) yes
N2 C7 C8 110.7(3) yes
N2 C7 C9 112.4(3) yes
C8 C7 C9 113.1(3) yes
C1 C12 C13 114.5(3) yes
C1 C12 C17 114.9(3) yes
C13 C12 C17 111.2(2) yes
C12 C13 C14 113.1(3) yes
C12 C13 C18 122.0(3) yes
C14 C13 C18 124.6(3) yes
Fe1 C14 C13 105.4(2) yes
Fe1 C14 C15 67.08(18) yes
C13 C14 C15 124.0(3) yes
Fe1 C15 C14 72.15(18) yes
Fe1 C15 C16 69.77(18) yes
Fe1 C15 C19 126.2(2) yes
C14 C15 C16 114.0(3) yes
C14 C15 C19 123.5(3) yes
C16 C15 C19 122.5(3) yes
Fe1 C16 C15 69.09(17) yes
Fe1 C16 C17 72.19(17) yes
C15 C16 C17 116.7(3) yes
Fe1 C17 C12 103.66(19) yes
Fe1 C17 C16 67.25(16) yes
Fe1 C17 C20 124.2(2) yes
C12 C17 C16 120.9(3) yes
C12 C17 C20 114.0(2) yes
C16 C17 C20 118.3(3) yes
Fe1 C21 C22 69.93(18) yes
Fe1 C21 C26 70.55(19) yes
Fe1 C21 C27 129.7(2) yes
C22 C21 C26 117.6(3) yes
C22 C21 C27 121.0(3) yes
C26 C21 C27 121.4(3) yes
Fe1 C22 C21 70.02(18) yes
Fe1 C22 C23 72.6(2) yes
C21 C22 C23 122.4(3) yes
Fe1 C23 C22 68.23(18) yes
Fe1 C23 C24 69.38(19) yes
Fe1 C23 C28 133.4(3) yes
C22 C23 C24 117.6(3) yes
C22 C23 C28 121.9(4) yes
C24 C23 C28 120.5(4) yes
Fe1 C24 C23 71.7(2) yes
Fe1 C24 C25 70.96(19) yes
C23 C24 C25 121.6(3) yes
Fe1 C25 C24 69.99(19) yes
Fe1 C25 C26 69.25(19) yes
Fe1 C25 C29 134.2(2) yes
C24 C25 C26 119.0(3) yes
C24 C25 C29 120.4(3) yes
C26 C25 C29 120.7(3) yes
Fe1 C26 C21 70.02(18) yes
Fe1 C26 C25 71.58(19) yes
C21 C26 C25 121.8(3) yes
N1 C4 H30 106.902 no
C5 C4 H30 106.909 no
C6 C4 H30 106.908 no
C4 C5 H19A 109.466 no
C4 C5 H19B 109.472 no
C4 C5 H19C 109.465 no
H19A C5 H19B 109.467 no
H19A C5 H19C 109.479 no
H19B C5 H19C 109.479 no
C4 C6 H15A 109.467 no
C4 C6 H15B 109.473 no
C4 C6 H15C 109.461 no
H15A C6 H15B 109.474 no
H15A C6 H15C 109.476 no
H15B C6 H15C 109.477 no
N2 C7 H2 106.748 no
C8 C7 H2 106.742 no
C9 C7 H2 106.743 no
C7 C8 H16A 109.466 no
C7 C8 H16B 109.465 no
C7 C8 H16C 109.470 no
H16A C8 H16B 109.465 no
H16A C8 H16C 109.475 no
H16B C8 H16C 109.486 no
C7 C9 H9B 110.0(3) no
C7 C9 H9C 110.0(3) no
C7 C9 H9D 109.7(3) no
H9B C9 H9C 109.1(4) no
H9B C9 H9D 108.9(4) no
H9C C9 H9D 109.0(4) no
C2 C10 H17A 109.473 no
C2 C10 H17B 109.468 no
C2 C10 H17C 109.474 no
H17A C10 H17B 109.463 no
H17A C10 H17C 109.474 no
H17B C10 H17C 109.475 no
C3 C11 H11B 109.6(4) no
C3 C11 H11C 110.3(4) no
C3 C11 H11D 110.0(4) no
H11B C11 H11C 108.7(5) no
H11B C11 H11D 108.7(5) no
H11C C11 H11D 109.5(5) no
C1 C12 H33 104.984 no
C13 C12 H33 104.974 no
C17 C12 H33 104.990 no
Fe1 C14 H22A 116.149 no
C13 C14 H22A 116.148 no
C15 C14 H22A 116.140 no
Fe1 C16 H28A 121.330 no
C15 C16 H28A 121.333 no
C17 C16 H28A 121.332 no
C13 C18 H8A 120.004 no
C13 C18 H8B 120.001 no
H8A C18 H8B 119.995 no
C15 C19 H12A 109.475 no
C15 C19 H12B 109.472 no
C15 C19 H12C 109.473 no
H12A C19 H12B 109.475 no
H12A C19 H12C 109.472 no
H12B C19 H12C 109.461 no
C17 C20 H5A 109.473 no
C17 C20 H5B 109.463 no
C17 C20 H5C 109.469 no
H5A C20 H5B 109.476 no
H5A C20 H5C 109.475 no
H5B C20 H5C 109.471 no
Fe1 C22 H3A 117.885 no
C21 C22 H3A 117.890 no
C23 C22 H3A 117.880 no
Fe1 C24 H9A 118.442 no
C23 C24 H9A 118.441 no
C25 C24 H9A 118.444 no
Fe1 C26 H11A 118.115 no
C21 C26 H11A 118.116 no
C25 C26 H11A 118.115 no
C21 C27 H13A 109.473 no
C21 C27 H13B 109.468 no
C21 C27 H13C 109.472 no
H13A C27 H13B 109.468 no
H13A C27 H13C 109.476 no
H13B C27 H13C 109.470 no
C23 C28 H14A 109.467 no
C23 C28 H14B 109.470 no
C23 C28 H14C 109.479 no
H14A C28 H14B 109.469 no
H14A C28 H14C 109.473 no
H14B C28 H14C 109.469 no
C25 C29 H18A 109.476 no
C25 C29 H18B 109.471 no
C25 C29 H18C 109.477 no
H18A C29 H18B 109.467 no
H18A C29 H18C 109.475 no
H18B C29 H18C 109.461 no

loop_
_geom_bond_atom_site_label_1
_geom_bond_atom_site_label_2
_geom_bond_distance
_geom_bond_publ_flag
Fe1 C14 2.087(3) yes
Fe1 C15 2.020(3) yes
Fe1 C16 2.029(3) yes
Fe1 C17 2.094(3) yes
Fe1 C21 2.080(3) yes
Fe1 C22 2.079(3) yes
Fe1 C23 2.135(3) yes
Fe1 C24 2.105(3) yes
Fe1 C25 2.117(3) yes
Fe1 C26 2.087(3) yes
P1 F11 1.522(8) yes
P1 F12 1.606(8) yes
P1 F13 1.529(8) yes
P1 F14 1.517(7) yes
P1 F15 1.669(5) yes
P1 F16 1.655(9) yes
P1 F21 1.582(12) yes
P1 F22 1.60(2) yes
P1 F23 1.798(16) yes
P1 F24 1.66(2) yes
P1 F25 1.580(17) yes
P1 F26 1.486(18) yes
P1 F31 1.73(2) yes
P1 F32 1.645(16) yes
P1 F33 1.70(3) yes
P1 F34 1.605(14) yes
P1 F35 1.60(3) yes
P1 F36 1.55(3) yes
F11 F22 1.42(2) yes
F11 F24 1.10(2) yes
F11 F32 0.646(18) yes
F12 F22 1.09(3) yes
F12 F26 1.271(19) yes
F12 F33 1.74(3) yes
F12 F35 1.03(4) yes
F13 F21 0.793(17) yes
F13 F24 1.52(2) yes
F13 F31 1.15(2) yes
F13 F34 1.542(18) yes
F13 F36 1.44(3) yes
F14 F23 1.147(19) yes
F14 F25 0.87(2) yes
F14 F31 1.69(2) yes
F14 F33 0.96(3) yes
F15 F26 0.96(2) yes
F15 F36 1.04(3) yes
F16 F21 1.574(17) yes
F16 F25 1.587(19) yes
F16 F34 0.815(18) yes
F16 F35 1.33(4) yes
F21 F31 1.68(3) yes
F21 F34 0.81(2) yes
F21 F36 1.77(3) yes
F22 F32 0.88(3) yes
F22 F33 1.56(3) yes
F23 F31 0.81(3) yes
F24 F31 1.55(3) yes
F24 F32 1.73(3) yes
F24 F36 1.26(4) yes
F25 F33 1.12(3) yes
F25 F35 1.48(4) yes
F26 F35 1.47(4) yes
F26 F36 1.79(4) yes
F33 F35 1.79(4) yes
N1 C1 1.350(4) yes
N1 C2 1.387(4) yes
N1 C4 1.483(4) yes
N2 C1 1.352(4) yes
N2 C3 1.397(4) yes
N2 C7 1.487(4) yes
C1 C12 1.508(4) yes
C2 C3 1.339(5) yes
C2 C10 1.498(5) yes
C3 C11 1.496(6) yes
C4 C5 1.519(6) yes
C4 C6 1.513(6) yes
C7 C8 1.517(6) yes
C7 C9 1.515(5) yes
C12 C13 1.522(4) yes
C12 C17 1.525(4) yes
C13 C14 1.456(4) yes
C13 C18 1.332(5) yes
C14 C15 1.432(5) yes
C15 C16 1.422(5) yes
C15 C19 1.499(4) yes
C16 C17 1.430(4) yes
C17 C20 1.504(5) yes
C21 C22 1.424(4) yes
C21 C26 1.406(5) yes
C21 C27 1.494(6) yes
C22 C23 1.415(5) yes
C23 C24 1.411(6) yes
C23 C28 1.503(6) yes
C24 C25 1.411(5) yes
C25 C26 1.409(5) yes
C25 C29 1.496(6) yes
C4 H30 0.980 no
C5 H19A 0.960 no
C5 H19B 0.960 no
C5 H19C 0.960 no
C6 H15A 0.960 no
C6 H15B 0.960 no
C6 H15C 0.960 no
C7 H2 0.980 no
C8 H16A 0.960 no
C8 H16B 0.960 no
C8 H16C 0.960 no
C9 H9B 0.962(4) no
C9 H9C 0.961(3) no
C9 H9D 0.964(4) no
C10 H17A 0.960 no
C10 H17B 0.960 no
C10 H17C 0.960 no
C11 H11B 0.969(5) no
C11 H11C 0.959(4) no
C11 H11D 0.960(5) no
C12 H33 0.980 no
C14 H22A 0.980 no
C16 H28A 0.980 no
C18 H8A 0.930 no
C18 H8B 0.930 no
C19 H12A 0.960 no
C19 H12B 0.960 no
C19 H12C 0.960 no
C20 H5A 0.960 no
C20 H5B 0.960 no
C20 H5C 0.960 no
C22 H3A 0.980 no
C24 H9A 0.980 no
C26 H11A 0.980 no
C27 H13A 0.960 no
C27 H13B 0.960 no
C27 H13C 0.960 no
C28 H14A 0.960 no
C28 H14B 0.960 no
C28 H14C 0.960 no
C29 H18A 0.960 no
C29 H18B 0.960 no
C29 H18C 0.960 no

loop_
_geom_contact_atom_site_label_1
_geom_contact_atom_site_label_2
_geom_contact_distance
_geom_contact_publ_flag
_geom_contact_site_symmetry_2
N1 C13 3.156(4) no .
N1 C17 3.362(4) no .
N1 C18 3.559(5) no .
N2 C17 3.508(4) no .
N2 C20 3.499(4) no .
C1 C5 3.520(5) no .
C1 C6 3.525(5) no .
C1 C8 3.421(5) no .
C1 C16 3.485(4) no .
C1 C18 3.073(5) no .
C1 C20 3.039(5) no .
C2 C5 3.165(5) no .
C2 C6 3.168(5) no .
C3 C8 3.291(6) no .
C3 C9 3.103(5) no .
C4 C10 3.155(5) no .
C4 C12 3.096(4) no .
C4 C13 3.173(4) no .
C4 C15 3.592(4) no .
C4 C16 3.498(4) no .
C4 C17 3.586(4) no .
C5 C10 3.324(6) no .
C6 C10 3.343(6) no .
C7 C11 3.142(5) no .
C7 C12 3.064(4) no .
C8 C11 3.564(6) no .
C9 C11 3.112(6) no .
C10 C11 3.150(6) no .
C12 C15 2.976(4) no .
C13 C16 2.931(5) no .
C13 C21 3.542(4) no .
C13 C27 3.505(5) no .
C19 C28 3.541(6) no .
C20 C25 3.471(4) no .
C20 C26 3.552(4) no .
C20 C29 3.347(5) no .
F11 C3 3.497(9) no 2_656
F12 C27 3.444(9) no 2_556
F13 C5 3.516(10) no 2_656
F13 C7 3.544(9) no .
F13 C9 3.499(8) no .
F14 C11 3.208(8) no 4_454
F14 C26 3.588(8) no .
F15 C9 3.512(6) no .
F15 C20 3.515(7) no 2_656
F16 C8 3.536(9) no .
F21 C7 3.156(13) no .
F21 C9 3.431(13) no .
F21 C26 3.497(13) no .
F22 C5 3.45(2) no 1_565
F22 C19 3.53(2) no 1_565
F23 C11 3.248(15) no 4_454
F23 C26 3.594(16) no .
F24 N1 3.38(2) no 2_656
F24 N2 3.57(2) no 2_656
F24 C1 3.56(2) no 2_656
F24 C2 3.30(2) no 2_656
F24 C3 3.42(2) no 2_656
F24 C5 3.53(2) no 2_656
F24 C20 3.45(2) no 2_656
F25 C18 3.233(18) no 2_556
F25 C26 3.585(17) no .
F31 C10 3.56(3) no 2_656
F31 C26 3.59(2) no .
F32 C5 3.577(15) no 1_565
F32 C9 3.522(17) no 2_656
F33 C18 3.30(3) no 2_556
F34 C7 3.282(14) no .
F34 C8 3.420(14) no .
F34 C26 3.487(14) no .
F35 C14 3.46(3) no 2_556
F35 C22 3.44(3) no 2_556
F36 C9 3.25(3) no .
F36 C20 3.32(3) no 2_656
N1 F24 3.38(2) no 2_646
N2 F24 3.57(2) no 2_646
C1 F24 3.56(2) no 2_646
C2 F24 3.30(2) no 2_646
C3 F11 3.497(9) no 2_646
C3 F24 3.42(2) no 2_646
C5 F13 3.516(10) no 2_646
C5 F22 3.45(2) no 1_545
C5 F24 3.53(2) no 2_646
C5 F32 3.577(15) no 1_545
C7 F13 3.544(9) no .
C7 F21 3.156(13) no .
C7 F34 3.282(14) no .
C8 F16 3.536(9) no .
C8 F34 3.420(14) no .
C9 F13 3.499(8) no .
C9 F15 3.512(6) no .
C9 F21 3.431(13) no .
C9 F32 3.522(17) no 2_646
C9 F36 3.25(3) no .
C10 F31 3.56(3) no 2_646
C11 F14 3.208(8) no 4_555
C11 F23 3.248(15) no 4_555
C11 C26 3.482(5) no 4_555
C14 F35 3.46(3) no 2_546
C14 C27 3.580(5) no 2_546
C18 F25 3.233(18) no 2_546
C18 F33 3.30(3) no 2_546
C19 F22 3.53(2) no 1_545
C19 C27 3.442(6) no 2_546
C20 F15 3.515(7) no 2_646
C20 F24 3.45(2) no 2_646
C20 F36 3.32(3) no 2_646
C22 F35 3.44(3) no 2_546
C26 F14 3.588(8) no .
C26 F21 3.497(13) no .
C26 F23 3.594(16) no .
C26 F25 3.585(17) no .
C26 F31 3.59(2) no .
C26 F34 3.487(14) no .
C26 C11 3.482(5) no 4_454
C27 F12 3.444(9) no 2_546
C27 C14 3.580(5) no 2_556
C27 C19 3.442(6) no 2_556
Fe1 H5C 3.1445 no .
Fe1 H12A 3.5601 no .
Fe1 H12B 3.1529 no .
Fe1 H13B 3.2777 no .
Fe1 H14C 3.4084 no .
Fe1 H18B 3.4063 no .
Fe1 H33 3.0572 no .
N1 H8B 3.3829 no .
N1 H15A 3.2926 no .
N1 H15B 2.6618 no .
N1 H15C 2.6617 no .
N1 H17A 2.6387 no .
N1 H17B 3.1518 no .
N1 H17C 3.1770 no .
N1 H19A 3.2950 no .
N1 H19B 2.6639 no .
N1 H19C 2.6638 no .
N1 H33 3.2668 no .
N2 H5A 3.0397 no .
N2 H5B 3.4711 no .
N2 H8B 3.4659 no .
N2 H9B 3.294(3) no .
N2 H9C 2.842(3) no .
N2 H9D 2.568(3) no .
N2 H11B 2.994(3) no .
N2 H11C 3.286(2) no .
N2 H11D 2.678(2) no .
N2 H16A 3.2940 no .
N2 H16B 2.6595 no .
N2 H16C 2.6595 no .
N2 H33 2.5521 no .
C1 H2 2.5583 no .
C1 H5A 2.9164 no .
C1 H5B 3.0527 no .
C1 H8B 2.8531 no .
C1 H9D 3.558(3) no .
C1 H15C 3.4415 no .
C1 H16B 3.2710 no .
C1 H19B 3.4308 no .
C1 H30 2.5333 no .
C2 H11B 2.985(3) no .
C2 H11C 2.702(3) no .
C2 H11D 3.257(3) no .
C2 H15B 2.9142 no .
C2 H15C 3.4078 no .
C2 H19B 3.4040 no .
C2 H19C 2.9112 no .
C2 H30 3.3099 no .
C3 H2 3.3136 no .
C3 H9C 3.069(4) no .
C3 H9D 3.048(4) no .
C3 H16B 3.5742 no .
C3 H16C 3.0595 no .
C3 H17A 3.2819 no .
C3 H17B 2.8027 no .
C3 H17C 2.8027 no .
C4 H17A 2.7344 no .
C5 H15A 2.6909 no .
C5 H15B 2.7742 no .
C5 H15C 3.3503 no .
C5 H17A 2.7482 no .
C6 H17A 2.7448 no .
C6 H19A 2.6917 no .
C6 H19B 3.3494 no .
C6 H19C 2.7757 no .
C7 H5A 2.8304 no .
C7 H11B 3.460(3) no .
C7 H11D 2.823(3) no .
C7 H33 2.5791 no .
C8 H9B 2.831(5) no .
C8 H9C 2.641(5) no .
C8 H9D 3.341(5) no .
C8 H11D 2.935(4) no .
C8 H33 3.2351 no .
C9 H5A 3.1553 no .
C9 H11B 3.026(4) no .
C9 H11D 2.763(4) no .
C9 H16A 2.6740 no .
C9 H16B 3.3429 no .
C9 H16C 2.7733 no .
C10 H11B 3.465(4) no .
C10 H11C 2.873(4) no .
C10 H15B 2.7049 no .
C10 H19C 2.6792 no .
C11 H9C 2.627(4) no .
C11 H9D 3.169(4) no .
C11 H16C 3.0133 no .
C11 H17B 3.1350 no .
C11 H17C 3.1213 no .
C12 H2 2.5975 no .
C12 H5A 2.5526 no .
C12 H5B 2.9669 no .
C12 H5C 3.2992 no .
C12 H8A 3.3402 no .
C12 H8B 2.6513 no .
C12 H11A 3.4903 no .
C12 H13B 3.1728 no .
C12 H16B 3.5086 no .
C12 H22A 3.3606 no .
C12 H28A 3.4275 no .
C12 H30 2.6026 no .
C13 H13B 2.9103 no .
C13 H15C 3.2736 no .
C13 H30 2.4724 no .
C14 H3A 2.8957 no .
C14 H8A 2.6525 no .
C14 H8B 3.3011 no .
C14 H12A 2.6259 no .
C14 H12B 3.1804 no .
C14 H12C 3.1873 no .
C14 H13B 3.3984 no .
C14 H28A 3.3026 no .
C14 H30 2.7514 no .
C14 H33 3.0271 no .
C15 H3A 3.5719 no .
C15 H14C 3.4531 no .
C15 H30 2.6291 no .
C16 H5A 3.3085 no .
C16 H5B 2.7438 no .
C16 H5C 2.7439 no .
C16 H9A 3.5351 no .
C16 H12A 3.3328 no .
C16 H12B 2.8020 no .
C16 H12C 2.8019 no .
C16 H19B 3.2414 no .
C16 H22A 3.2628 no .
C16 H30 2.7075 no .
C16 H33 3.2716 no .
C17 H2 3.2726 no .
C17 H11A 3.1076 no .
C17 H18B 3.5068 no .
C17 H30 2.9589 no .
C18 H13B 3.0510 no .
C18 H15C 3.0190 no .
C18 H22A 2.6561 no .
C18 H30 3.2085 no .
C18 H33 2.7029 no .
C19 H14C 2.8642 no .
C19 H22A 2.7273 no .
C19 H28A 2.7737 no .
C19 H30 3.4807 no .
C20 H2 2.9949 no .
C20 H9D 3.545(3) no .
C20 H11A 3.2184 no .
C20 H18A 3.1873 no .
C20 H18B 2.9575 no .
C20 H28A 2.6982 no .
C20 H33 2.6878 no .
C21 H22A 3.3740 no .
C21 H33 3.4070 no .
C22 H9A 3.2868 no .
C22 H11A 3.2919 no .
C22 H13A 2.5664 no .
C22 H13B 3.1397 no .
C22 H13C 3.1530 no .
C22 H14A 2.5872 no .
C22 H14B 3.1608 no .
C22 H14C 3.1501 no .
C22 H22A 2.8941 no .
C23 H12B 3.2166 no .
C23 H22A 3.4904 no .
C24 H3A 3.2831 no .
C24 H11A 3.2935 no .
C24 H12B 3.5338 no .
C24 H14A 3.3091 no .
C24 H14B 2.7656 no .
C24 H14C 2.7656 no .
C24 H18A 3.3022 no .
C24 H18B 2.7565 no .
C24 H18C 2.7565 no .
C24 H28A 3.5527 no .
C25 H5C 2.8905 no .
C26 H3A 3.2877 no .
C26 H5A 3.5809 no .
C26 H5C 3.2792 no .
C26 H9A 3.2949 no .
C26 H13A 3.3037 no .
C26 H13B 2.7671 no .
C26 H13C 2.7671 no .
C26 H18A 2.5539 no .
C26 H18B 3.1382 no .
C26 H18C 3.1271 no .
C26 H33 3.3052 no .
C27 H3A 2.6944 no .
C27 H11A 2.6889 no .
C27 H33 3.3296 no .
C28 H3A 2.7134 no .
C28 H9A 2.6929 no .
C28 H12A 3.4938 no .
C28 H12B 2.9396 no .
C29 H5C 2.4938 no .
C29 H9A 2.6883 no .
C29 H11A 2.6870 no .
H2 H5A 2.1644 no .
H2 H5B 3.4333 no .
H2 H9B 2.2323 no .
H2 H9C 2.8008 no .
H2 H9D 2.4112 no .
H2 H11A 3.5371 no .
H2 H16A 2.3347 no .
H2 H16B 2.2879 no .
H2 H16C 2.8079 no .
H2 H33 1.9329 no .
H3A H13A 2.3658 no .
H3A H13B 3.2806 no .
H3A H13C 3.3949 no .
H3A H14A 2.3992 no .
H3A H14B 3.4183 no .
H3A H14C 3.2918 no .
H3A H22A 2.4753 no .
H5A H9B 3.2790 no .
H5A H9D 2.8214 no .
H5A H11A 3.0029 no .
H5A H18A 3.2305 no .
H5A H18B 3.4434 no .
H5A H33 2.3879 no .
H5B H9D 3.4068 no .
H5B H18B 3.4963 no .
H5B H19B 3.3554 no .
H5B H28A 2.7221 no .
H5B H33 3.2990 no .
H5C H11A 3.0428 no .
H5C H18A 2.4125 no .
H5C H18B 2.0251 no .
H5C H18C 3.4009 no .
H5C H28A 2.7101 no .
H5C H33 3.3640 no .
H8A H13A 3.5591 no .
H8A H13B 3.3676 no .
H8A H15C 3.2504 no .
H8A H22A 2.4876 no .
H8A H33 3.5441 no .
H8B H13B 3.2910 no .
H8B H15C 3.0844 no .
H8B H16B 2.9738 no .
H8B H22A 3.5761 no .
H8B H30 3.5609 no .
H8B H33 2.7010 no .
H9A H12B 3.3130 no .
H9A H14B 2.7960 no .
H9A H14C 2.6591 no .
H9A H18A 3.5979 no .
H9A H18B 2.6477 no .
H9A H18C 2.7973 no .
H9A H28A 3.3640 no .
H9B H11D 3.5855 no .
H9B H16A 2.6473 no .
H9B H16C 3.2260 no .
H9C H11B 2.5252 no .
H9C H11C 3.5175 no .
H9C H11D 2.1219 no .
H9C H16A 2.7908 no .
H9C H16B 3.5492 no .
H9C H16C 2.5510 no .
H9D H11B 2.8628 no .
H9D H11D 3.0996 no .
H9D H16A 3.5879 no .
H9D H16C 3.5676 no .
H11A H13A 3.5986 no .
H11A H13B 2.6682 no .
H11A H13C 2.7828 no .
H11A H18A 2.3607 no .
H11A H18B 3.2794 no .
H11A H18C 3.3826 no .
H11A H33 2.8977 no .
H11B H17B 3.1815 no .
H11B H17C 3.5890 no .
H11C H16C 3.5692 no .
H11C H17B 2.8759 no .
H11C H17C 2.5902 no .
H11D H16A 3.5339 no .
H11D H16B 3.5825 no .
H11D H16C 2.2686 no .
H12A H14A 3.4373 no .
H12A H14C 2.9088 no .
H12A H22A 2.4200 no .
H12B H14A 3.3132 no .
H12B H14C 2.1385 no .
H12B H22A 3.3171 no .
H12B H28A 2.7880 no .
H12C H19A 3.5447 no .
H12C H22A 3.4211 no .
H12C H28A 2.8369 no .
H12C H30 3.2818 no .
H13A H22A 3.4281 no .
H13B H33 2.5370 no .
H15A H17A 3.3529 no .
H15A H19A 2.4909 no .
H15A H19B 3.5440 no .
H15A H19C 3.0190 no .
H15A H30 2.3309 no .
H15B H17A 2.0462 no .
H15B H17B 3.5482 no .
H15B H17C 2.9363 no .
H15B H19A 3.0179 no .
H15B H19C 2.6711 no .
H15B H30 2.8071 no .
H15C H17A 3.3803 no .
H15C H19A 3.5459 no .
H15C H30 2.2898 no .
H16B H33 2.8726 no .
H17A H19A 3.3555 no .
H17A H19B 3.3855 no .
H17A H19C 2.0518 no .
H17B H19C 2.8544 no .
H17C H19C 3.5422 no .
H18B H28A 3.4115 no .
H19A H30 2.3363 no .
H19B H28A 3.1991 no .
H19B H30 2.2945 no .
H19C H30 2.8110 no .
H22A H30 3.4342 no .
H28A H30 3.3078 no .
H30 H33 3.5653 no .
P1 H11A 3.5172 no .
F11 H5A 3.5953 no 2_656
F11 H5B 2.8489 no 2_656
F11 H9D 2.703(8) no 2_656
F11 H11B 3.288(7) no 2_656
F11 H19A 3.0271 no 1_565
F12 H3A 2.9130 no 2_556
F12 H8A 3.4906 no 2_556
F12 H12C 3.0478 no 1_565
F12 H13A 2.5002 no 2_556
F12 H15A 3.1716 no 1_565
F12 H19A 2.7387 no 1_565
F12 H22A 3.4867 no 2_556
F13 H2 2.8129 no .
F13 H5A 2.9968 no .
F13 H9B 2.814(8) no .
F13 H11A 2.8564 no .
F13 H18A 3.2906 no .
F13 H19B 2.8896 no 2_656
F13 H19C 3.2532 no 2_656
F14 H8A 2.7632 no 2_556
F14 H11A 2.8755 no .
F14 H11B 3.379(7) no 4_454
F14 H11C 2.364(7) no 4_454
F14 H11D 3.517(7) no 4_454
F15 H2 3.4657 no .
F15 H5B 2.6409 no 2_656
F15 H9B 2.679(5) no .
F15 H14B 2.8253 no 4_555
F15 H16A 2.8429 no .
F15 H19A 3.0349 no 1_565
F16 H2 3.0691 no .
F16 H3A 3.1749 no 2_556
F16 H8A 3.5020 no 2_556
F16 H11A 3.0586 no .
F16 H13B 3.2451 no .
F16 H13C 3.2537 no .
F16 H16A 2.9845 no .
F16 H16B 3.4977 no .
F16 H22A 2.7394 no 2_556
F21 H2 2.3606 no .
F21 H5A 2.9199 no .
F21 H9B 2.870(13) no .
F21 H11A 2.5183 no .
F21 H16A 3.2392 no .
F21 H18A 3.5315 no .
F21 H19B 3.4580 no 2_656
F21 H33 3.2652 no .
F22 H9D 3.15(2) no 2_656
F22 H12C 2.5851 no 1_565
F22 H13A 3.1355 no 2_556
F22 H19A 2.5411 no 1_565
F23 H11A 2.8563 no .
F23 H11B 3.491(17) no 2_656
F23 H11B 3.083(15) no 4_454
F23 H11C 2.623(15) no 4_454
F23 H11D 3.588(15) no 4_454
F23 H17B 2.9546 no 2_656
F23 H18A 2.8599 no .
F24 H5B 2.5575 no 2_656
F24 H9B 3.29(2) no .
F24 H9D 3.40(2) no 2_656
F24 H17B 3.5043 no 2_656
F24 H19B 2.8955 no 2_656
F24 H19C 3.4219 no 2_656
F25 H8A 2.3453 no 2_556
F25 H11A 2.8722 no .
F25 H11C 2.771(18) no 4_454
F25 H13C 3.1248 no .
F25 H22A 2.8743 no 2_556
F26 H3A 3.0822 no 2_556
F26 H5B 3.3682 no 2_656
F26 H9B 3.564(19) no .
F26 H13A 3.4602 no 2_556
F26 H14B 3.0007 no 4_555
F26 H15A 3.3104 no 1_565
F26 H16A 3.1452 no .
F26 H19A 2.7800 no 1_565
F31 H5A 3.5716 no .
F31 H11A 2.7518 no .
F31 H11C 3.34(2) no 4_454
F31 H17B 2.8786 no 2_656
F31 H18A 2.6857 no .
F31 H19B 3.3462 no 2_656
F31 H19C 3.2684 no 2_656
F32 H5B 3.2338 no 2_656
F32 H9D 2.583(17) no 2_656
F32 H11B 3.301(15) no 2_656
F32 H12C 3.0381 no 1_565
F32 H19A 2.7137 no 1_565
F33 H8A 2.4703 no 2_556
F33 H11C 2.67(3) no 4_454
F33 H12C 2.9456 no 1_565
F33 H13A 3.3653 no 2_556
F33 H17C 3.1524 no 4_454
F33 H22A 3.5564 no 2_556
F34 H2 2.5138 no .
F34 H5A 3.4338 no .
F34 H9B 3.306(14) no .
F34 H11A 2.5552 no .
F34 H13B 3.2290 no .
F34 H13C 3.4329 no .
F34 H16A 2.9935 no .
F34 H16B 3.4656 no .
F34 H22A 3.4222 no 2_556
F34 H33 3.2046 no .
F35 H3A 2.5312 no 2_556
F35 H8A 3.0101 no 2_556
F35 H13A 2.7658 no 2_556
F35 H22A 2.6097 no 2_556
F36 H2 3.2539 no .
F36 H5B 2.3652 no 2_656
F36 H9B 2.35(3) no .
F36 H16A 3.3411 no .
F36 H19A 3.5811 no 1_565
F36 H19B 2.9949 no 2_656
C2 H8B 3.5802 no 3_657
C5 H5A 3.2767 no 2_646
C5 H5C 3.5437 no 2_646
C5 H9B 3.447(5) no 2_646
C5 H9D 3.234(5) no 2_646
C6 H13A 3.3515 no 2_546
C6 H13C 3.3800 no 2_546
C6 H16B 3.3454 no 3_657
C6 H16C 3.1919 no 3_657
C8 H15B 3.3988 no 3_657
C8 H15C 3.3343 no 3_657
C9 H18C 3.2929 no 4_555
C9 H19B 3.0330 no 2_656
C9 H28A 3.2115 no 2_656
C10 H8B 3.4391 no 3_657
C10 H12B 3.0883 no 4_545
C10 H14C 3.4618 no 4_545
C10 H18A 3.2155 no 2_646
C11 H8A 3.4487 no 3_657
C11 H18A 3.5285 no 4_555
C11 H18C 3.3674 no 4_555
C13 H13C 3.2768 no 2_546
C14 H13C 2.8154 no 2_546
C15 H13C 3.3111 no 2_546
C16 H9B 3.560(3) no 2_646
C16 H18C 3.4303 no 3_656
C18 H11C 3.372(4) no 3_657
C18 H13C 3.3038 no 2_546
C18 H17C 3.0730 no 3_657
C19 H13A 3.1512 no 2_546
C19 H13B 3.2732 no 2_546
C19 H13C 3.3305 no 2_546
C19 H17A 3.5306 no 4_444
C19 H17C 3.1431 no 4_444
C19 H18C 3.2669 no 3_656
C20 H19A 3.4893 no 2_656
C20 H19C 3.2633 no 2_656
C21 H11D 3.396(3) no 4_454
C21 H15A 3.3582 no 2_556
C21 H16C 3.5268 no 4_454
C22 H15A 3.1825 no 2_556
C22 H16C 3.2909 no 4_454
C23 H16A 3.3591 no 4_454
C23 H16C 3.3380 no 4_454
C24 H9C 2.959(3) no 4_454
C24 H11D 3.552(4) no 4_454
C24 H16C 3.5997 no 4_454
C24 H18B 3.0825 no 3_656
C24 H28A 3.5471 no 3_656
C25 H9C 2.977(3) no 4_454
C25 H11B 3.555(3) no 4_454
C25 H11D 2.894(3) no 4_454
C26 H11C 3.455(3) no 4_454
C26 H11D 2.795(3) no 4_454
C27 H12A 2.8250 no 2_556
C27 H12C 3.3983 no 2_556
C27 H15A 3.1117 no 2_556
C27 H15C 3.5222 no 2_556
C27 H22A 3.1775 no 2_556
C28 H15B 3.2689 no 4_444
C28 H16A 3.4348 no 4_454
C28 H17A 3.4913 no 4_444
C29 H9A 3.0739 no 3_656
C29 H9C 3.141(4) no 4_454
C29 H11B 3.243(4) no 4_454
C29 H11D 3.289(4) no 4_454
C29 H12B 3.1374 no 3_656
C29 H17A 3.5881 no 2_656
C29 H17B 3.1578 no 2_656
C29 H28A 3.3135 no 3_656
H2 F13 2.8129 no .
H2 F15 3.4657 no .
H2 F16 3.0691 no .
H2 F21 2.3606 no .
H2 F34 2.5138 no .
H2 F36 3.2539 no .
H3A F12 2.9130 no 2_546
H3A F16 3.1749 no 2_546
H3A F26 3.0822 no 2_546
H3A F35 2.5312 no 2_546
H3A H15A 2.9398 no 2_556
H5A F11 3.5953 no 2_646
H5A F13 2.9968 no .
H5A F21 2.9199 no .
H5A F31 3.5716 no .
H5A F34 3.4338 no .
H5A C5 3.2767 no 2_656
H5A H19A 3.2049 no 2_656
H5A H19B 3.1103 no 2_656
H5A H19C 2.9673 no 2_656
H5B F11 2.8489 no 2_646
H5B F15 2.6409 no 2_646
H5B F24 2.5575 no 2_646
H5B F26 3.3682 no 2_646
H5B F32 3.2338 no 2_646
H5B F36 2.3652 no 2_646
H5B H9B 3.2029 no 2_646
H5B H19A 3.2238 no 2_656
H5B H19C 3.4012 no 2_656
H5C C5 3.5437 no 2_656
H5C H9A 3.0072 no 3_656
H5C H19A 3.4695 no 2_656
H5C H19C 2.9043 no 2_656
H8A F12 3.4906 no 2_546
H8A F14 2.7632 no 2_546
H8A F16 3.5020 no 2_546
H8A F25 2.3453 no 2_546
H8A F33 2.4703 no 2_546
H8A F35 3.0101 no 2_546
H8A C11 3.4487 no 3_657
H8A H11C 2.6648 no 3_657
H8A H13C 2.9126 no 2_546
H8A H17C 2.8450 no 3_657
H8B C2 3.5802 no 3_657
H8B C10 3.4391 no 3_657
H8B H11C 3.4668 no 3_657
H8B H17C 2.6694 no 3_657
H9A C29 3.0739 no 3_656
H9A H5C 3.0072 no 3_656
H9A H9A 3.0516 no 3_656
H9A H9C 3.2023 no 4_454
H9A H18B 2.1710 no 3_656
H9A H18C 3.3482 no 3_656
H9A H28A 2.9172 no 3_656
H9B F13 2.814(8) no .
H9B F15 2.679(5) no .
H9B F21 2.870(13) no .
H9B F24 3.29(2) no .
H9B F26 3.564(19) no .
H9B F34 3.306(14) no .
H9B F36 2.35(3) no .
H9B C5 3.447(5) no 2_656
H9B C16 3.560(3) no 2_656
H9B H5B 3.2029 no 2_656
H9B H19B 2.5551 no 2_656
H9B H28A 2.8363 no 2_656
H9C C24 2.959(3) no 4_555
H9C C25 2.977(3) no 4_555
H9C C29 3.141(4) no 4_555
H9C H9A 3.2023 no 4_555
H9C H18C 2.4885 no 4_555
H9C H28A 3.0031 no 2_656
H9D F11 2.703(8) no 2_646
H9D F22 3.15(2) no 2_646
H9D F24 3.40(2) no 2_646
H9D F32 2.583(17) no 2_646
H9D C5 3.234(5) no 2_656
H9D H18C 3.3719 no 4_555
H9D H19A 2.9791 no 2_656
H9D H19B 2.6401 no 2_656
H9D H28A 3.2477 no 2_656
H11A P1 3.5172 no .
H11A F13 2.8564 no .
H11A F14 2.8755 no .
H11A F16 3.0586 no .
H11A F21 2.5183 no .
H11A F23 2.8563 no .
H11A F25 2.8722 no .
H11A F31 2.7518 no .
H11A F34 2.5552 no .
H11A H11C 3.3568 no 4_454
H11A H11D 3.1425 no 4_454
H11B F11 3.288(7) no 2_646
H11B F14 3.379(7) no 4_555
H11B F23 3.491(17) no 2_646
H11B F23 3.083(15) no 4_555
H11B F32 3.301(15) no 2_646
H11B C25 3.555(3) no 4_555
H11B C29 3.243(4) no 4_555
H11B H17B 3.3933 no 3_757
H11B H18A 3.0551 no 4_555
H11B H18C 2.7911 no 4_555
H11C F14 2.364(7) no 4_555
H11C F23 2.623(15) no 4_555
H11C F25 2.771(18) no 4_555
H11C F31 3.34(2) no 4_555
H11C F33 2.67(3) no 4_555
H11C C18 3.372(4) no 3_657
H11C C26 3.455(3) no 4_555
H11C H8A 2.6648 no 3_657
H11C H8B 3.4668 no 3_657
H11C H11A 3.3568 no 4_555
H11D F14 3.517(7) no 4_555
H11D F23 3.588(15) no 4_555
H11D C21 3.396(3) no 4_555
H11D C24 3.552(4) no 4_555
H11D C25 2.894(3) no 4_555
H11D C26 2.795(3) no 4_555
H11D C29 3.289(4) no 4_555
H11D H11A 3.1425 no 4_555
H11D H18A 3.3162 no 4_555
H11D H18C 3.0546 no 4_555
H12A C27 2.8250 no 2_546
H12A H13A 2.7407 no 2_546
H12A H13B 2.4711 no 2_546
H12A H13C 2.7888 no 2_546
H12A H17A 3.5484 no 4_444
H12A H17C 3.0375 no 4_444
H12B C10 3.0883 no 4_444
H12B C29 3.1374 no 3_656
H12B H17A 2.8191 no 4_444
H12B H17B 3.1200 no 4_444
H12B H17C 2.8116 no 4_444
H12B H18A 3.4056 no 3_656
H12B H18B 2.8961 no 3_656
H12B H18C 2.6491 no 3_656
H12C F12 3.0478 no 1_545
H12C F22 2.5851 no 1_545
H12C F32 3.0381 no 1_545
H12C F33 2.9456 no 1_545
H12C C27 3.3983 no 2_546
H12C H13A 2.8550 no 2_546
H12C H13B 3.3617 no 2_546
H12C H13C 3.4527 no 2_546
H12C H17B 3.5546 no 4_444
H12C H17C 3.0516 no 4_444
H12C H18C 3.1653 no 3_656
H13A F12 2.5002 no 2_546
H13A F22 3.1355 no 2_546
H13A F26 3.4602 no 2_546
H13A F33 3.3653 no 2_546
H13A F35 2.7658 no 2_546
H13A C6 3.3515 no 2_556
H13A C19 3.1512 no 2_556
H13A H12A 2.7407 no 2_556
H13A H12C 2.8550 no 2_556
H13A H15A 2.6275 no 2_556
H13A H15C 3.4186 no 2_556
H13A H22A 3.5413 no 2_556
H13A H30 3.3040 no 2_556
H13B F16 3.2451 no .
H13B F34 3.2290 no .
H13B C19 3.2732 no 2_556
H13B H12A 2.4711 no 2_556
H13B H12C 3.3617 no 2_556
H13B H22A 3.1819 no 2_556
H13C F16 3.2537 no .
H13C F25 3.1248 no .
H13C F34 3.4329 no .
H13C C6 3.3800 no 2_556
H13C C13 3.2768 no 2_556
H13C C14 2.8154 no 2_556
H13C C15 3.3111 no 2_556
H13C C18 3.3038 no 2_556
H13C C19 3.3305 no 2_556
H13C H8A 2.9126 no 2_556
H13C H12A 2.7888 no 2_556
H13C H12C 3.4527 no 2_556
H13C H15A 3.0174 no 2_556
H13C H15C 3.0220 no 2_556
H13C H22A 2.4272 no 2_556
H13C H30 3.1996 no 2_556
H14A H14A 3.3728 no 3_556
H14A H15A 3.4879 no 4_444
H14A H15B 3.1014 no 4_444
H14A H16A 3.1606 no 2_546
H14A H16B 3.2954 no 2_546
H14B F15 2.8253 no 4_454
H14B F26 3.0007 no 4_454
H14B H15A 3.3269 no 4_444
H14B H15B 3.2839 no 4_444
H14B H16A 2.8452 no 4_454
H14C C10 3.4618 no 4_444
H14C H15B 2.8856 no 4_444
H14C H17A 2.6511 no 4_444
H14C H17C 3.5492 no 4_444
H14C H18B 3.0166 no 3_656
H14C H19C 3.3982 no 4_444
H15A F12 3.1716 no 1_545
H15A F26 3.3104 no 1_545
H15A C21 3.3582 no 2_546
H15A C22 3.1825 no 2_546
H15A C27 3.1117 no 2_546
H15A H3A 2.9398 no 2_546
H15A H13A 2.6275 no 2_546
H15A H13C 3.0174 no 2_546
H15A H14A 3.4879 no 4_545
H15A H14B 3.3269 no 4_545
H15A H16C 3.2163 no 3_657
H15B C8 3.3988 no 3_657
H15B C28 3.2689 no 4_545
H15B H14A 3.1014 no 4_545
H15B H14B 3.2839 no 4_545
H15B H14C 2.8856 no 4_545
H15B H16B 2.8472 no 3_657
H15B H16C 3.1332 no 3_657
H15C C8 3.3343 no 3_657
H15C C27 3.5222 no 2_546
H15C H13A 3.4186 no 2_546
H15C H13C 3.0220 no 2_546
H15C H16B 3.0802 no 3_657
H15C H16C 2.7129 no 3_657
H16A F15 2.8429 no .
H16A F16 2.9845 no .
H16A F21 3.2392 no .
H16A F26 3.1452 no .
H16A F34 2.9935 no .
H16A F36 3.3411 no .
H16A C23 3.3591 no 4_555
H16A C28 3.4348 no 4_555
H16A H14A 3.1606 no 2_556
H16A H14B 2.8452 no 4_555
H16B F16 3.4977 no .
H16B F34 3.4656 no .
H16B C6 3.3454 no 3_657
H16B H14A 3.2954 no 2_556
H16B H15B 2.8472 no 3_657
H16B H15C 3.0802 no 3_657
H16C C6 3.1919 no 3_657
H16C C21 3.5268 no 4_555
H16C C22 3.2909 no 4_555
H16C C23 3.3380 no 4_555
H16C C24 3.5997 no 4_555
H16C H15A 3.2163 no 3_657
H16C H15B 3.1332 no 3_657
H16C H15C 2.7129 no 3_657
H17A C19 3.5306 no 4_545
H17A C28 3.4913 no 4_545
H17A C29 3.5881 no 2_646
H17A H12A 3.5484 no 4_545
H17A H12B 2.8191 no 4_545
H17A H14C 2.6511 no 4_545
H17A H18A 3.0797 no 2_646
H17A H18B 3.4816 no 2_646
H17B F23 2.9546 no 2_646
H17B F24 3.5043 no 2_646
H17B F31 2.8786 no 2_646
H17B C29 3.1578 no 2_646
H17B H11B 3.3933 no 3_757
H17B H12B 3.1200 no 4_545
H17B H12C 3.5546 no 4_545
H17B H18A 2.5062 no 2_646
H17B H18B 3.4824 no 2_646
H17B H18C 3.0628 no 2_646
H17C F33 3.1524 no 4_555
H17C C18 3.0730 no 3_657
H17C C19 3.1431 no 4_545
H17C H8A 2.8450 no 3_657
H17C H8B 2.6694 no 3_657
H17C H12A 3.0375 no 4_545
H17C H12B 2.8116 no 4_545
H17C H12C 3.0516 no 4_545
H17C H14C 3.5492 no 4_545
H18A F13 3.2906 no .
H18A F21 3.5315 no .
H18A F23 2.8599 no .
H18A F31 2.6857 no .
H18A C10 3.2155 no 2_656
H18A C11 3.5285 no 4_454
H18A H11B 3.0551 no 4_454
H18A H11D 3.3162 no 4_454
H18A H12B 3.4056 no 3_656
H18A H17A 3.0797 no 2_656
H18A H17B 2.5062 no 2_656
H18A H19C 3.1395 no 2_656
H18B C24 3.0825 no 3_656
H18B H9A 2.1710 no 3_656
H18B H12B 2.8961 no 3_656
H18B H14C 3.0166 no 3_656
H18B H17A 3.4816 no 2_656
H18B H17B 3.4824 no 2_656
H18B H19C 3.5752 no 2_656
H18B H28A 3.2557 no 3_656
H18C C9 3.2929 no 4_454
H18C C11 3.3674 no 4_454
H18C C16 3.4303 no 3_656
H18C C19 3.2669 no 3_656
H18C H9A 3.3482 no 3_656
H18C H9C 2.4885 no 4_454
H18C H9D 3.3719 no 4_454
H18C H11B 2.7911 no 4_454
H18C H11D 3.0546 no 4_454
H18C H12B 2.6491 no 3_656
H18C H12C 3.1653 no 3_656
H18C H17B 3.0628 no 2_656
H18C H28A 2.6324 no 3_656
H19A F11 3.0271 no 1_545
H19A F12 2.7387 no 1_545
H19A F15 3.0349 no 1_545
H19A F22 2.5411 no 1_545
H19A F26 2.7800 no 1_545
H19A F32 2.7137 no 1_545
H19A F36 3.5811 no 1_545
H19A C20 3.4893 no 2_646
H19A H5A 3.2049 no 2_646
H19A H5B 3.2238 no 2_646
H19A H5C 3.4695 no 2_646
H19A H9D 2.9791 no 2_646
H19B F13 2.8896 no 2_646
H19B F21 3.4580 no 2_646
H19B F24 2.8955 no 2_646
H19B F31 3.3462 no 2_646
H19B F36 2.9949 no 2_646
H19B C9 3.0330 no 2_646
H19B H5A 3.1103 no 2_646
H19B H9B 2.5551 no 2_646
H19B H9D 2.6401 no 2_646
H19C F13 3.2532 no 2_646
H19C F24 3.4219 no 2_646
H19C F31 3.2684 no 2_646
H19C C20 3.2633 no 2_646
H19C H5A 2.9673 no 2_646
H19C H5B 3.4012 no 2_646
H19C H5C 2.9043 no 2_646
H19C H14C 3.3982 no 4_545
H19C H18A 3.1395 no 2_646
H19C H18B 3.5752 no 2_646
H22A F12 3.4867 no 2_546
H22A F16 2.7394 no 2_546
H22A F25 2.8743 no 2_546
H22A F33 3.5564 no 2_546
H22A F34 3.4222 no 2_546
H22A F35 2.6097 no 2_546
H22A C27 3.1775 no 2_546
H22A H13A 3.5413 no 2_546
H22A H13B 3.1819 no 2_546
H22A H13C 2.4272 no 2_546
H28A C9 3.2115 no 2_646
H28A C24 3.5471 no 3_656
H28A C29 3.3135 no 3_656
H28A H9A 2.9172 no 3_656
H28A H9B 2.8363 no 2_646
H28A H9C 3.0031 no 2_646
H28A H9D 3.2477 no 2_646
H28A H18B 3.2557 no 3_656
H28A H18C 2.6324 no 3_656
H30 H13A 3.3040 no 2_546
H30 H13C 3.1996 no 2_546
H33 F21 3.2652 no .
H33 F34 3.2046 no .

loop_
_geom_torsion_atom_site_label_1
_geom_torsion_atom_site_label_2
_geom_torsion_atom_site_label_3
_geom_torsion_atom_site_label_4
_geom_torsion
_geom_torsion_publ_flag
C14 Fe1 C15 C14 0.00(12) no
C14 Fe1 C15 C16 -125.0(2) no
C14 Fe1 C15 C19 118.9(3) no
C15 Fe1 C14 C13 120.9(2) no
C15 Fe1 C14 C15 0.00(13) no
C14 Fe1 C16 C15 34.44(11) no
C14 Fe1 C16 C17 -94.43(14) no
C16 Fe1 C14 C13 86.15(17) no
C16 Fe1 C14 C15 -34.73(11) no
C14 Fe1 C17 C12 -43.90(15) no
C14 Fe1 C17 C16 74.24(13) no
C14 Fe1 C17 C20 -176.0(2) no
C17 Fe1 C14 C13 44.75(16) no
C17 Fe1 C14 C15 -76.14(12) no
C14 Fe1 C21 C22 -81.13(14) no
C14 Fe1 C21 C26 148.19(12) no
C14 Fe1 C21 C27 33.0(3) no
C21 Fe1 C14 C13 -72.66(18) no
C21 Fe1 C14 C15 166.46(11) no
C14 Fe1 C22 C21 103.38(14) no
C14 Fe1 C22 C23 -121.23(14) no
C22 Fe1 C14 C13 -112.17(18) no
C22 Fe1 C14 C15 126.95(13) no
C14 Fe1 C23 C22 66.22(16) no
C14 Fe1 C23 C24 -160.66(12) no
C14 Fe1 C23 C28 -47.6(4) no
C23 Fe1 C14 C13 -147.55(16) no
C23 Fe1 C14 C15 91.57(14) no
C14 Fe1 C24 C23 33.9(3) no
C14 Fe1 C24 C25 168.09(17) no
C24 Fe1 C14 C13 -169.54(19) no
C24 Fe1 C14 C15 69.6(3) no
C14 Fe1 C26 C21 -44.26(19) no
C14 Fe1 C26 C25 -179.62(11) no
C26 Fe1 C14 C13 -45.9(2) no
C26 Fe1 C14 C15 -166.77(12) no
C15 Fe1 C16 C15 0.00(13) no
C15 Fe1 C16 C17 -128.9(2) no
C16 Fe1 C15 C14 125.0(2) no
C16 Fe1 C15 C16 0.00(13) no
C16 Fe1 C15 C19 -116.1(3) no
C15 Fe1 C17 C12 -85.62(17) no
C15 Fe1 C17 C16 32.52(13) no
C15 Fe1 C17 C20 142.3(2) no
C17 Fe1 C15 C14 92.89(13) no
C17 Fe1 C15 C16 -32.09(12) no
C17 Fe1 C15 C19 -148.2(3) no
C15 Fe1 C21 C22 -67.5(2) no
C15 Fe1 C21 C26 161.80(13) no
C15 Fe1 C21 C27 46.6(3) no
C21 Fe1 C15 C14 -20.8(2) no
C21 Fe1 C15 C16 -145.75(14) no
C21 Fe1 C15 C19 98.1(3) no
C15 Fe1 C22 C21 138.53(13) no
C15 Fe1 C22 C23 -86.08(16) no
C22 Fe1 C15 C14 -61.75(16) no
C22 Fe1 C15 C16 173.27(12) no
C22 Fe1 C15 C19 57.1(3) no
C15 Fe1 C23 C22 109.19(15) no
C15 Fe1 C23 C24 -117.68(14) no
C15 Fe1 C23 C28 -4.7(4) no
C23 Fe1 C15 C14 -102.94(15) no
C23 Fe1 C15 C16 132.08(14) no
C23 Fe1 C15 C19 15.9(3) no
C15 Fe1 C24 C23 78.94(18) no
C15 Fe1 C24 C25 -146.82(14) no
C24 Fe1 C15 C14 -142.98(14) no
C24 Fe1 C15 C16 92.04(16) no
C24 Fe1 C15 C19 -24.1(3) no
C15 Fe1 C25 C24 62.7(3) no
C15 Fe1 C25 C26 -163.79(17) no
C15 Fe1 C25 C29 -50.7(4) no
C25 Fe1 C15 C14 176.65(17) no
C25 Fe1 C15 C16 51.7(3) no
C25 Fe1 C15 C19 -64.5(4) no
C16 Fe1 C17 C12 -118.1(2) no
C16 Fe1 C17 C16 -0.00(14) no
C16 Fe1 C17 C20 109.7(3) no
C17 Fe1 C16 C15 128.9(2) no
C17 Fe1 C16 C17 0.00(13) no
C16 Fe1 C21 C22 -145.9(3) no
C16 Fe1 C21 C26 83.4(4) no
C16 Fe1 C21 C27 -31.8(5) no
C21 Fe1 C16 C15 104.6(3) no
C21 Fe1 C16 C17 -24.2(4) no
C16 Fe1 C22 C21 149.3(2) no
C16 Fe1 C22 C23 -75.4(3) no
C22 Fe1 C16 C15 -14.9(4) no
C22 Fe1 C16 C17 -143.7(3) no
C16 Fe1 C23 C22 148.60(14) no
C16 Fe1 C23 C24 -78.28(19) no
C16 Fe1 C23 C28 34.7(4) no
C23 Fe1 C16 C15 -67.5(2) no
C23 Fe1 C16 C17 163.60(14) no
C16 Fe1 C24 C23 124.76(14) no
C16 Fe1 C24 C25 -101.00(16) no
C24 Fe1 C16 C15 -109.63(15) no
C24 Fe1 C16 C17 121.50(14) no
C16 Fe1 C25 C24 97.33(15) no
C16 Fe1 C25 C26 -129.13(13) no
C16 Fe1 C25 C29 -16.0(3) no
C25 Fe1 C16 C15 -152.60(12) no
C25 Fe1 C16 C17 78.53(15) no
C16 Fe1 C26 C21 -148.87(13) no
C16 Fe1 C26 C25 75.77(19) no
C26 Fe1 C16 C15 164.97(14) no
C26 Fe1 C16 C17 36.1(2) no
C17 Fe1 C21 C22 -163.61(12) no
C17 Fe1 C21 C26 65.71(16) no
C17 Fe1 C21 C27 -49.5(3) no
C21 Fe1 C17 C12 51.7(2) no
C21 Fe1 C17 C16 169.82(12) no
C21 Fe1 C17 C20 -80.4(2) no
C17 Fe1 C22 C21 36.4(4) no
C17 Fe1 C22 C23 171.8(2) no
C22 Fe1 C17 C12 25.9(4) no
C22 Fe1 C17 C16 144.1(3) no
C22 Fe1 C17 C20 -106.2(3) no
C17 Fe1 C24 C23 169.42(12) no
C17 Fe1 C24 C25 -56.3(2) no
C24 Fe1 C17 C12 159.46(15) no
C24 Fe1 C17 C16 -82.39(18) no
C24 Fe1 C17 C20 27.3(3) no
C17 Fe1 C25 C24 137.91(13) no
C17 Fe1 C25 C26 -88.54(14) no
C17 Fe1 C25 C29 24.6(3) no
C25 Fe1 C17 C12 127.08(16) no
C25 Fe1 C17 C16 -114.77(14) no
C25 Fe1 C17 C20 -5.0(2) no
C17 Fe1 C26 C21 -126.10(13) no
C17 Fe1 C26 C25 98.53(13) no
C26 Fe1 C17 C12 87.46(17) no
C26 Fe1 C17 C16 -154.39(14) no
C26 Fe1 C17 C20 -44.7(2) no
C21 Fe1 C22 C21 -0.00(14) no
C21 Fe1 C22 C23 135.4(3) no
C22 Fe1 C21 C22 0.00(16) no
C22 Fe1 C21 C26 -130.7(2) no
C22 Fe1 C21 C27 114.1(3) no
C21 Fe1 C23 C22 -28.31(13) no
C21 Fe1 C23 C24 104.82(16) no
C21 Fe1 C23 C28 -142.2(4) no
C23 Fe1 C21 C22 27.77(14) no
C23 Fe1 C21 C26 -102.91(16) no
C23 Fe1 C21 C27 141.9(3) no
C21 Fe1 C24 C23 -67.57(15) no
C21 Fe1 C24 C25 66.66(15) no
C24 Fe1 C21 C22 65.29(15) no
C24 Fe1 C21 C26 -65.39(14) no
C24 Fe1 C21 C27 179.4(3) no
C21 Fe1 C25 C24 -105.52(15) no
C21 Fe1 C25 C26 28.03(12) no
C21 Fe1 C25 C29 141.2(3) no
C25 Fe1 C21 C22 102.82(15) no
C25 Fe1 C21 C26 -27.86(12) no
C25 Fe1 C21 C27 -143.0(3) no
C21 Fe1 C26 C21 0.00(13) no
C21 Fe1 C26 C25 -135.4(2) no
C26 Fe1 C21 C22 130.7(2) no
C26 Fe1 C21 C26 0.00(13) no
C26 Fe1 C21 C27 -115.2(3) no
C22 Fe1 C23 C22 0.00(15) no
C22 Fe1 C23 C24 133.1(3) no
C22 Fe1 C23 C28 -113.9(4) no
C23 Fe1 C22 C21 -135.4(3) no
C23 Fe1 C22 C23 0.00(15) no
C22 Fe1 C24 C23 -29.28(14) no
C22 Fe1 C24 C25 104.95(17) no
C24 Fe1 C22 C21 -106.34(17) no
C24 Fe1 C22 C23 29.06(14) no
C22 Fe1 C25 C24 -66.41(15) no
C22 Fe1 C25 C26 67.14(14) no
C22 Fe1 C25 C29 -179.7(3) no
C25 Fe1 C22 C21 -68.59(15) no
C25 Fe1 C22 C23 66.80(15) no
C22 Fe1 C26 C21 31.06(13) no
C22 Fe1 C26 C25 -104.30(15) no
C26 Fe1 C22 C21 -30.62(13) no
C26 Fe1 C22 C23 104.77(17) no
C23 Fe1 C24 C23 -0.00(14) no
C23 Fe1 C24 C25 134.2(3) no
C24 Fe1 C23 C22 -133.1(3) no
C24 Fe1 C23 C24 0.00(16) no
C24 Fe1 C23 C28 113.0(4) no
C23 Fe1 C25 C24 -28.44(14) no
C23 Fe1 C25 C26 105.11(16) no
C23 Fe1 C25 C29 -141.8(3) no
C25 Fe1 C23 C22 -104.57(16) no
C25 Fe1 C23 C24 28.55(13) no
C25 Fe1 C23 C28 141.6(4) no
C23 Fe1 C26 C21 68.96(15) no
C23 Fe1 C26 C25 -66.40(15) no
C26 Fe1 C23 C22 -66.78(15) no
C26 Fe1 C23 C24 66.34(15) no
C26 Fe1 C23 C28 179.4(3) no
C24 Fe1 C25 C24 0.00(17) no
C24 Fe1 C25 C26 133.5(3) no
C24 Fe1 C25 C29 -113.3(4) no
C25 Fe1 C24 C23 -134.2(3) no
C25 Fe1 C24 C25 0.00(15) no
C24 Fe1 C26 C21 106.45(16) no
C24 Fe1 C26 C25 -28.91(14) no
C26 Fe1 C24 C23 -105.25(17) no
C26 Fe1 C24 C25 28.98(14) no
C25 Fe1 C26 C21 135.4(2) no
C25 Fe1 C26 C25 0.00(13) no
C26 Fe1 C25 C24 -133.5(2) no
C26 Fe1 C25 C26 0.00(13) no
C26 Fe1 C25 C29 113.1(3) no
F11 P1 F12 F22 19.8(4) no
F11 P1 F12 F26 -100.9(4) no
F11 P1 F12 F33 88.0(3) no
F11 P1 F12 F35 171.6(4) no
F12 P1 F11 F22 -15.6(3) no
F12 P1 F11 F24 155.9(4) no
F12 P1 F11 F32 -23.5(7) no
F11 P1 F13 F21 174.4(5) no
F11 P1 F13 F24 9.1(3) no
F11 P1 F13 F31 -63.2(4) no
F11 P1 F13 F34 176.5(3) no
F11 P1 F13 F36 65.3(4) no
F13 P1 F11 F22 176.6(3) no
F13 P1 F11 F24 -11.8(4) no
F13 P1 F11 F32 168.7(6) no
F11 P1 F14 F23 54.4(5) no
F11 P1 F14 F25 -151.7(5) no
F11 P1 F14 F31 71.1(3) no
F11 P1 F14 F33 -75.0(5) no
F14 P1 F11 F22 80.5(3) no
F14 P1 F11 F24 -108.0(4) no
F14 P1 F11 F32 72.6(7) no
F11 P1 F15 F26 108.0(4) no
F11 P1 F15 F36 -64.1(4) no
F15 P1 F11 F22 -97.0(3) no
F15 P1 F11 F24 74.6(4) no
F15 P1 F11 F32 -104.9(6) no
F11 P1 F21 F13 -6.8(11) no
F11 P1 F21 F16 172.0(3) no
F11 P1 F21 F31 -46.1(6) no
F11 P1 F21 F34 176.8(6) no
F11 P1 F21 F36 49.9(6) no
F21 P1 F11 F22 -180.0(6) no
F21 P1 F11 F24 -8.5(7) no
F21 P1 F11 F32 172.1(7) no
F11 P1 F22 F11 0.0(3) no
F11 P1 F22 F12 -155.2(14) no
F11 P1 F22 F32 6.0(7) no
F11 P1 F22 F33 116.9(10) no
F22 P1 F11 F22 0.0(9) no
F22 P1 F11 F24 171.5(10) no
F22 P1 F11 F32 -7.9(10) no
F11 P1 F23 F14 -123.7(7) no
F11 P1 F23 F31 91.1(11) no
F23 P1 F11 F22 112.7(6) no
F23 P1 F11 F24 -75.8(6) no
F23 P1 F11 F32 104.8(8) no
F11 P1 F24 F11 0.0(4) no
F11 P1 F24 F13 -165.8(13) no
F11 P1 F24 F31 -115.7(12) no
F11 P1 F24 F32 0.2(6) no
F11 P1 F24 F36 121.8(13) no
F24 P1 F11 F22 -171.5(12) no
F24 P1 F11 F24 0.0(11) no
F24 P1 F11 F32 -179.4(14) no
F11 P1 F25 F14 35.5(14) no
F11 P1 F25 F16 -173.3(4) no
F11 P1 F25 F33 -22.8(13) no
F11 P1 F25 F35 -115.2(7) no
F25 P1 F11 F22 62.2(9) no
F25 P1 F11 F24 -126.3(9) no
F25 P1 F11 F32 54.3(11) no
F11 P1 F26 F12 83.6(8) no
F11 P1 F26 F15 -74.3(11) no
F11 P1 F26 F35 130.2(5) no
F11 P1 F26 F36 -69.2(4) no
F26 P1 F11 F22 -63.6(8) no
F26 P1 F11 F24 108.0(8) no
F26 P1 F11 F32 -71.5(9) no
F11 P1 F31 F13 114.5(10) no
F11 P1 F31 F14 -106.5(5) no
F11 P1 F31 F21 142.9(6) no
F11 P1 F31 F23 -82.4(15) no
F11 P1 F31 F24 36.5(5) no
F31 P1 F11 F22 139.8(7) no
F31 P1 F11 F24 -48.7(8) no
F31 P1 F11 F32 131.9(9) no
F11 P1 F32 F11 -0.0(6) no
F11 P1 F32 F22 -168(2) no
F11 P1 F32 F24 -0.4(11) no
F32 P1 F11 F22 7.9(13) no
F32 P1 F11 F24 179.4(15) no
F32 P1 F11 F32 -0.0(12) no
F11 P1 F33 F12 -92.0(6) no
F11 P1 F33 F14 107.0(16) no
F11 P1 F33 F22 -46.2(7) no
F11 P1 F33 F25 161.8(13) no
F11 P1 F33 F35 -133.6(5) no
F33 P1 F11 F22 47.9(10) no
F33 P1 F11 F24 -140.6(10) no
F33 P1 F11 F32 39.9(11) no
F11 P1 F34 F13 -8.1(14) no
F11 P1 F34 F16 165.5(7) no
F11 P1 F34 F21 -6.0(19) no
F34 P1 F11 F22 -176.4(11) no
F34 P1 F11 F24 -4.9(14) no
F34 P1 F11 F32 175.7(11) no
F11 P1 F35 F12 -11(2) no
F11 P1 F35 F16 -171.6(4) no
F11 P1 F35 F25 111.6(10) no
F11 P1 F35 F26 -73.8(13) no
F11 P1 F35 F33 67.1(12) no
F35 P1 F11 F22 -9.1(14) no
F35 P1 F11 F24 162.4(13) no
F35 P1 F11 F32 -17.0(15) no
F11 P1 F36 F13 -109.3(10) no
F11 P1 F36 F15 110.2(15) no
F11 P1 F36 F21 -139.2(8) no
F11 P1 F36 F24 -34.9(8) no
F11 P1 F36 F26 105.4(6) no
F36 P1 F11 F22 -131.8(11) no
F36 P1 F11 F24 39.7(11) no
F36 P1 F11 F32 -139.8(13) no
F12 P1 F14 F23 146.5(4) no
F12 P1 F14 F25 -59.6(5) no
F12 P1 F14 F31 163.1(3) no
F12 P1 F14 F33 17.1(6) no
F14 P1 F12 F22 -78.7(4) no
F14 P1 F12 F26 160.6(4) no
F14 P1 F12 F33 -10.5(3) no
F14 P1 F12 F35 73.1(5) no
F12 P1 F15 F26 16.5(4) no
F12 P1 F15 F36 -155.6(4) no
F15 P1 F12 F22 108.2(4) no
F15 P1 F12 F26 -12.6(3) no
F15 P1 F12 F33 176.3(3) no
F15 P1 F12 F35 -100.1(4) no
F12 P1 F16 F21 -169.2(3) no
F12 P1 F16 F25 81.2(3) no
F12 P1 F16 F34 -174.1(6) no
F12 P1 F16 F35 11.5(3) no
F16 P1 F12 F22 -165.9(4) no
F16 P1 F12 F26 73.3(4) no
F16 P1 F12 F33 -97.8(3) no
F16 P1 F12 F35 -14.2(4) no
F12 P1 F21 F13 -161.6(5) no
F12 P1 F21 F16 17.2(9) no
F12 P1 F21 F31 159.2(5) no
F12 P1 F21 F34 22.1(14) no
F12 P1 F21 F36 -104.9(7) no
F21 P1 F12 F22 179.4(7) no
F21 P1 F12 F26 58.7(9) no
F21 P1 F12 F33 -112.5(8) no
F21 P1 F12 F35 -28.8(10) no
F12 P1 F22 F11 155.2(14) no
F12 P1 F22 F12 0.0(4) no
F12 P1 F22 F32 161(2) no
F12 P1 F22 F33 -87.9(11) no
F22 P1 F12 F22 -0.0(11) no
F22 P1 F12 F26 -120.7(12) no
F22 P1 F12 F33 68.1(12) no
F22 P1 F12 F35 151.8(13) no
F12 P1 F23 F14 -43.6(10) no
F12 P1 F23 F31 171.2(8) no
F23 P1 F12 F22 -52.6(8) no
F23 P1 F12 F26 -173.4(7) no
F23 P1 F12 F33 15.5(8) no
F23 P1 F12 F35 99.1(8) no
F12 P1 F24 F11 -30.8(13) no
F12 P1 F24 F13 163.4(4) no
F12 P1 F24 F31 -146.5(5) no
F12 P1 F24 F32 -30.6(9) no
F12 P1 F24 F36 91.0(9) no
F24 P1 F12 F22 39.1(10) no
F24 P1 F12 F26 -81.6(9) no
F24 P1 F12 F33 107.2(9) no
F24 P1 F12 F35 -169.1(9) no
F12 P1 F25 F14 119.2(11) no
F12 P1 F25 F16 -89.5(5) no
F12 P1 F25 F33 61.0(8) no
F12 P1 F25 F35 -31.5(4) no
F25 P1 F12 F22 -106.7(8) no
F25 P1 F12 F26 132.5(8) no
F25 P1 F12 F33 -38.6(7) no
F25 P1 F12 F35 45.0(8) no
F12 P1 F26 F12 0.0(4) no
F12 P1 F26 F15 -157.9(18) no
F12 P1 F26 F35 46.5(6) no
F12 P1 F26 F36 -152.8(10) no
F26 P1 F12 F22 120.7(11) no
F26 P1 F12 F26 0.0(10) no
F26 P1 F12 F33 -171.1(11) no
F26 P1 F12 F35 -87.5(11) no
F12 P1 F31 F13 -178.7(9) no
F12 P1 F31 F14 -39.6(19) no
F12 P1 F31 F21 -150.3(13) no
F12 P1 F31 F23 -16(3) no
F12 P1 F31 F24 103.4(15) no
F31 P1 F12 F22 -44.0(18) no
F31 P1 F12 F26 -164.7(17) no
F31 P1 F12 F33 24.1(18) no
F31 P1 F12 F35 107.7(18) no
F12 P1 F32 F11 154.9(13) no
F12 P1 F32 F22 -12.7(7) no
F12 P1 F32 F24 154.5(5) no
F32 P1 F12 F22 10.2(6) no
F32 P1 F12 F26 -110.5(6) no
F32 P1 F12 F33 78.4(5) no
F32 P1 F12 F35 162.0(7) no
F12 P1 F33 F12 0.0(3) no
F12 P1 F33 F14 -161(2) no
F12 P1 F33 F22 45.7(6) no
F12 P1 F33 F25 -106.2(15) no
F12 P1 F33 F35 -41.6(5) no
F33 P1 F12 F22 -68.1(12) no
F33 P1 F12 F26 171.1(12) no
F33 P1 F12 F33 0.0(11) no
F33 P1 F12 F35 83.6(12) no
F12 P1 F34 F13 -167.2(3) no
F12 P1 F34 F16 6.4(11) no
F12 P1 F34 F21 -165.1(7) no
F34 P1 F12 F22 -169.0(5) no
F34 P1 F12 F26 70.2(6) no
F34 P1 F12 F33 -100.9(5) no
F34 P1 F12 F35 -17.3(7) no
F12 P1 F35 F12 -0.0(4) no
F12 P1 F35 F16 -161(2) no
F12 P1 F35 F25 122(2) no
F12 P1 F35 F26 -63.1(13) no
F12 P1 F35 F33 77.8(15) no
F35 P1 F12 F22 -151.8(18) no
F35 P1 F12 F26 87.5(18) no
F35 P1 F12 F33 -83.6(17) no
F35 P1 F12 F35 -0.0(17) no
F12 P1 F36 F13 167.4(4) no
F12 P1 F36 F15 26.9(19) no
F12 P1 F36 F21 137.5(5) no
F12 P1 F36 F24 -118.1(10) no
F12 P1 F36 F26 22.2(9) no
F36 P1 F12 F22 92.0(13) no
F36 P1 F12 F26 -28.8(13) no
F36 P1 F12 F33 160.1(12) no
F36 P1 F12 F35 -116.3(13) no
F13 P1 F14 F23 -42.2(5) no
F13 P1 F14 F25 111.7(5) no
F13 P1 F14 F31 -25.6(4) no
F13 P1 F14 F33 -171.6(5) no
F14 P1 F13 F21 -86.6(6) no
F14 P1 F13 F24 108.1(4) no
F14 P1 F13 F31 35.7(5) no
F14 P1 F13 F34 -84.6(4) no
F14 P1 F13 F36 164.3(4) no
F13 P1 F15 F26 -156.2(4) no
F13 P1 F15 F36 31.7(4) no
F15 P1 F13 F21 86.2(6) no
F15 P1 F13 F24 -79.1(3) no
F15 P1 F13 F31 -151.4(4) no
F15 P1 F13 F34 88.3(3) no
F15 P1 F13 F36 -22.8(3) no
F13 P1 F16 F21 -0.6(3) no
F13 P1 F16 F25 -110.2(4) no
F13 P1 F16 F34 -5.5(6) no
F13 P1 F16 F35 -179.9(4) no
F16 P1 F13 F21 1.0(6) no
F16 P1 F13 F24 -164.3(3) no
F16 P1 F13 F31 123.4(5) no
F16 P1 F13 F34 3.1(3) no
F16 P1 F13 F36 -108.1(4) no
F13 P1 F21 F13 0.0(6) no
F13 P1 F21 F16 178.8(12) no
F13 P1 F21 F31 -39.3(9) no
F13 P1 F21 F34 -176.4(17) no
F13 P1 F21 F36 56.7(9) no
F21 P1 F13 F21 0.0(9) no
F21 P1 F13 F24 -165.3(11) no
F21 P1 F13 F31 122.4(12) no
F21 P1 F13 F34 2.1(10) no
F21 P1 F13 F36 -109.1(11) no
F13 P1 F22 F11 -6.6(19) no
F13 P1 F22 F12 -161.9(8) no
F13 P1 F22 F32 -1(3) no
F13 P1 F22 F33 110.2(13) no
F22 P1 F13 F21 179.8(15) no
F22 P1 F13 F24 14.5(16) no
F22 P1 F13 F31 -57.8(16) no
F22 P1 F13 F34 -178.1(15) no
F22 P1 F13 F36 70.7(16) no
F13 P1 F23 F14 133.2(9) no
F13 P1 F23 F31 -12.0(9) no
F23 P1 F13 F21 -114.3(8) no
F23 P1 F13 F24 80.4(6) no
F23 P1 F13 F31 8.1(6) no
F23 P1 F13 F34 -112.2(6) no
F23 P1 F13 F36 136.7(7) no
F13 P1 F24 F11 165.8(13) no
F13 P1 F24 F13 0.0(4) no
F13 P1 F24 F31 50.2(5) no
F13 P1 F24 F32 166.1(9) no
F13 P1 F24 F36 -72.4(8) no
F24 P1 F13 F21 165.3(11) no
F24 P1 F13 F24 0.0(8) no
F24 P1 F13 F31 -72.3(9) no
F24 P1 F13 F34 167.4(9) no
F24 P1 F13 F36 56.2(8) no
F13 P1 F25 F14 -74.2(11) no
F13 P1 F25 F16 77.1(6) no
F13 P1 F25 F33 -132.4(8) no
F13 P1 F25 F35 135.1(5) no
F25 P1 F13 F21 -55.5(9) no
F25 P1 F13 F24 139.2(7) no
F25 P1 F13 F31 66.9(8) no
F25 P1 F13 F34 -53.4(8) no
F25 P1 F13 F36 -164.5(7) no
F13 P1 F26 F12 -174.9(5) no
F13 P1 F26 F15 27.2(15) no
F13 P1 F26 F35 -128.3(5) no
F13 P1 F26 F36 32.3(7) no
F26 P1 F13 F21 71.0(10) no
F26 P1 F13 F24 -94.2(9) no
F26 P1 F13 F31 -166.6(9) no
F26 P1 F13 F34 73.1(9) no
F26 P1 F13 F36 -38.0(10) no
F13 P1 F31 F13 0.0(5) no
F13 P1 F31 F14 139.0(13) no
F13 P1 F31 F21 28.4(7) no
F13 P1 F31 F23 163(2) no
F13 P1 F31 F24 -78.0(10) no
F31 P1 F13 F21 -122.4(14) no
F31 P1 F13 F24 72.3(12) no
F31 P1 F13 F31 0.0(11) no
F31 P1 F13 F34 -120.3(12) no
F31 P1 F13 F36 128.6(13) no
F13 P1 F32 F11 -12.8(14) no
F13 P1 F32 F22 179.6(6) no
F13 P1 F32 F24 -13.2(6) no
F32 P1 F13 F21 179.4(6) no
F32 P1 F13 F24 14.1(6) no
F32 P1 F13 F31 -58.2(7) no
F32 P1 F13 F34 -178.5(5) no
F32 P1 F13 F36 70.4(6) no
F13 P1 F33 F12 171.7(5) no
F13 P1 F33 F14 11(2) no
F13 P1 F33 F22 -142.6(6) no
F13 P1 F33 F25 65.4(18) no
F13 P1 F33 F35 130.1(8) no
F33 P1 F13 F21 -92.6(14) no
F33 P1 F13 F24 102.1(13) no
F33 P1 F13 F31 29.8(14) no
F33 P1 F13 F34 -90.5(14) no
F33 P1 F13 F36 158.3(13) no
F13 P1 F34 F13 -0.0(3) no
F13 P1 F34 F16 173.6(12) no
F13 P1 F34 F21 2.1(6) no
F34 P1 F13 F21 -2.1(6) no
F34 P1 F13 F24 -167.4(7) no
F34 P1 F13 F31 120.3(7) no
F34 P1 F13 F34 0.0(5) no
F34 P1 F13 F36 -111.2(6) no
F13 P1 F35 F12 161.1(7) no
F13 P1 F35 F16 0(2) no
F13 P1 F35 F25 -76.6(15) no
F13 P1 F35 F26 98.0(14) no
F13 P1 F35 F33 -121.1(10) no
F35 P1 F13 F21 0.9(17) no
F35 P1 F13 F24 -164.4(15) no
F35 P1 F13 F31 123.3(15) no
F35 P1 F13 F34 3.0(16) no
F35 P1 F13 F36 -108.2(15) no
F13 P1 F36 F13 0.0(4) no
F13 P1 F36 F15 -141(2) no
F13 P1 F36 F21 -29.9(6) no
F13 P1 F36 F24 74.5(12) no
F13 P1 F36 F26 -145.2(11) no
F36 P1 F13 F21 109.1(15) no
F36 P1 F13 F24 -56.2(14) no
F36 P1 F13 F31 -128.6(15) no
F36 P1 F13 F34 111.2(14) no
F36 P1 F13 F36 0.0(14) no
F14 P1 F16 F21 94.7(3) no
F14 P1 F16 F25 -14.9(3) no
F14 P1 F16 F34 89.8(6) no
F14 P1 F16 F35 -84.6(4) no
F16 P1 F14 F23 -129.6(5) no
F16 P1 F14 F25 24.3(5) no
F16 P1 F14 F31 -113.0(3) no
F16 P1 F14 F33 101.0(5) no
F14 P1 F21 F13 95.5(8) no
F14 P1 F21 F16 -85.7(4) no
F14 P1 F21 F31 56.2(4) no
F14 P1 F21 F34 -80.9(8) no
F14 P1 F21 F36 152.2(4) no
F21 P1 F14 F23 -71.6(6) no
F21 P1 F14 F25 82.2(7) no
F21 P1 F14 F31 -55.0(6) no
F21 P1 F14 F33 158.9(7) no
F14 P1 F22 F11 -102.3(6) no
F14 P1 F22 F12 102.4(9) no
F14 P1 F22 F32 -96.3(13) no
F14 P1 F22 F33 14.5(6) no
F22 P1 F14 F23 107.5(9) no
F22 P1 F14 F25 -98.7(10) no
F22 P1 F14 F31 124.1(9) no
F22 P1 F14 F33 -22.0(10) no
F14 P1 F23 F14 -0.0(4) no
F14 P1 F23 F31 -145.2(17) no
F23 P1 F14 F23 0.0(8) no
F23 P1 F14 F25 153.8(11) no
F23 P1 F14 F31 16.6(8) no
F23 P1 F14 F33 -129.5(11) no
F14 P1 F24 F11 81.5(9) no
F14 P1 F24 F13 -84.3(6) no
F14 P1 F24 F31 -34.1(7) no
F14 P1 F24 F32 81.8(5) no
F14 P1 F24 F36 -156.7(5) no
F24 P1 F14 F23 14.3(8) no
F24 P1 F14 F25 168.2(8) no
F24 P1 F14 F31 30.9(7) no
F24 P1 F14 F33 -115.1(8) no
F14 P1 F25 F14 0.0(5) no
F14 P1 F25 F16 151.3(14) no
F14 P1 F25 F33 -58.2(10) no
F14 P1 F25 F35 -150.7(14) no
F25 P1 F14 F23 -153.8(13) no
F25 P1 F14 F25 -0.0(11) no
F25 P1 F14 F31 -137.2(13) no
F25 P1 F14 F33 76.7(13) no
F14 P1 F26 F12 -31.1(16) no
F14 P1 F26 F15 171.0(5) no
F14 P1 F26 F35 15.4(14) no
F14 P1 F26 F36 176.0(8) no
F26 P1 F14 F23 169.4(12) no
F26 P1 F14 F25 -36.8(13) no
F26 P1 F14 F31 -174.0(12) no
F26 P1 F14 F33 39.9(14) no
F14 P1 F31 F13 -139.0(12) no
F14 P1 F31 F14 -0.0(3) no
F14 P1 F31 F21 -110.7(7) no
F14 P1 F31 F23 24.1(12) no
F14 P1 F31 F24 143.0(9) no
F31 P1 F14 F23 -16.6(9) no
F31 P1 F14 F25 137.2(10) no
F31 P1 F14 F31 0.0(8) no
F31 P1 F14 F33 -146.1(10) no
F14 P1 F32 F11 -109.2(11) no
F14 P1 F32 F22 83.2(8) no
F14 P1 F32 F24 -109.6(4) no
F32 P1 F14 F23 76.4(7) no
F32 P1 F14 F25 -129.7(7) no
F32 P1 F14 F31 93.1(6) no
F32 P1 F14 F33 -53.0(7) no
F14 P1 F33 F12 161(2) no
F14 P1 F33 F14 -0.0(5) no
F14 P1 F33 F22 -153(2) no
F14 P1 F33 F25 54.7(13) no
F14 P1 F33 F35 119.3(19) no
F33 P1 F14 F23 129(2) no
F33 P1 F14 F25 -76.7(19) no
F33 P1 F14 F31 146.1(19) no
F33 P1 F14 F33 0.0(19) no
F14 P1 F34 F13 97.3(4) no
F14 P1 F34 F16 -89.1(9) no
F14 P1 F34 F21 99.4(9) no
F34 P1 F14 F23 -100.7(6) no
F34 P1 F14 F25 53.2(7) no
F34 P1 F14 F31 -84.1(6) no
F34 P1 F14 F33 129.9(7) no
F14 P1 F35 F12 -107.0(14) no
F14 P1 F35 F16 92.0(10) no
F14 P1 F35 F25 15.3(8) no
F14 P1 F35 F26 -170.2(10) no
F14 P1 F35 F33 -29.2(5) no
F35 P1 F14 F23 -177.7(13) no
F35 P1 F14 F25 -23.9(13) no
F35 P1 F14 F31 -161.1(13) no
F35 P1 F14 F33 52.8(13) no
F14 P1 F36 F13 -30(2) no
F14 P1 F36 F15 -170.6(7) no
F14 P1 F36 F21 -60(2) no
F14 P1 F36 F24 44(2) no
F14 P1 F36 F26 -175.3(14) no
F36 P1 F14 F23 -18(2) no
F36 P1 F14 F25 136(2) no
F36 P1 F14 F31 -1(2) no
F36 P1 F14 F33 -147(2) no
F15 P1 F16 F21 -87.3(3) no
F15 P1 F16 F25 163.0(3) no
F15 P1 F16 F34 -92.2(5) no
F15 P1 F16 F35 93.4(3) no
F16 P1 F15 F26 -68.3(4) no
F16 P1 F15 F36 119.6(4) no
F15 P1 F21 F13 -91.6(8) no
F15 P1 F21 F16 87.2(3) no
F15 P1 F21 F31 -130.8(4) no
F15 P1 F21 F34 92.1(8) no
F15 P1 F21 F36 -34.9(3) no
F21 P1 F15 F26 -126.6(6) no
F21 P1 F15 F36 61.3(6) no
F15 P1 F22 F11 84.7(6) no
F15 P1 F22 F12 -70.5(9) no
F15 P1 F22 F32 90.7(12) no
F15 P1 F22 F33 -158.4(6) no
F22 P1 F15 F26 54.2(9) no
F22 P1 F15 F36 -117.9(9) no
F15 P1 F23 F14 172.6(4) no
F15 P1 F23 F31 27.4(18) no
F23 P1 F15 F26 168.2(9) no
F23 P1 F15 F36 -3.9(11) no
F15 P1 F24 F11 -101.0(9) no
F15 P1 F24 F13 93.2(5) no
F15 P1 F24 F31 143.3(6) no
F15 P1 F24 F32 -100.7(4) no
F15 P1 F24 F36 20.8(6) no
F24 P1 F15 F26 147.2(8) no
F24 P1 F15 F36 -24.9(7) no
F15 P1 F25 F14 -178.4(4) no
F15 P1 F25 F16 -27.1(11) no
F15 P1 F25 F33 123.3(8) no
F15 P1 F25 F35 30.9(12) no
F25 P1 F15 F26 -45.2(11) no
F25 P1 F15 F36 142.7(10) no
F15 P1 F26 F12 157.9(18) no
F15 P1 F26 F15 -0.0(3) no
F15 P1 F26 F35 -155.6(15) no
F15 P1 F26 F36 5.0(9) no
F26 P1 F15 F26 0.0(13) no
F26 P1 F15 F36 -172.1(14) no
F15 P1 F31 F13 34.3(13) no
F15 P1 F31 F14 173.3(3) no
F15 P1 F31 F21 62.7(8) no
F15 P1 F31 F23 -162.6(11) no
F15 P1 F31 F24 -43.7(10) no
F31 P1 F15 F26 -177.9(9) no
F31 P1 F15 F36 10.0(10) no
F15 P1 F32 F11 75.7(11) no
F15 P1 F32 F22 -91.9(8) no
F15 P1 F32 F24 75.3(3) no
F32 P1 F15 F26 85.6(6) no
F32 P1 F15 F36 -86.5(6) no
F15 P1 F33 F12 -6(2) no
F15 P1 F33 F14 -167.3(5) no
F15 P1 F33 F22 39(2) no
F15 P1 F33 F25 -112.6(14) no
F15 P1 F33 F35 -48.0(18) no
F33 P1 F15 F26 22.3(18) no
F33 P1 F15 F36 -149.8(18) no
F15 P1 F34 F13 -87.9(3) no
F15 P1 F34 F16 85.7(9) no
F15 P1 F34 F21 -85.8(8) no
F34 P1 F15 F26 -97.2(6) no
F34 P1 F15 F36 90.7(6) no
F15 P1 F35 F12 76.8(14) no
F15 P1 F35 F16 -84.1(9) no
F15 P1 F35 F25 -160.9(9) no
F15 P1 F35 F26 13.7(8) no
F15 P1 F35 F33 154.6(6) no
F35 P1 F15 F26 -20.3(13) no
F35 P1 F15 F36 167.7(13) no
F15 P1 F36 F13 141(2) no
F15 P1 F36 F15 0.0(3) no
F15 P1 F36 F21 110.6(16) no
F15 P1 F36 F24 -145(2) no
F15 P1 F36 F26 -4.7(11) no
F36 P1 F15 F26 172.1(18) no
F36 P1 F15 F36 0.0(17) no
F16 P1 F21 F13 -178.8(11) no
F16 P1 F21 F16 0.0(3) no
F16 P1 F21 F31 141.9(6) no
F16 P1 F21 F34 4.8(6) no
F16 P1 F21 F36 -122.1(5) no
F21 P1 F16 F21 -0.0(5) no
F21 P1 F16 F25 -109.7(6) no
F21 P1 F16 F34 -4.9(6) no
F21 P1 F16 F35 -179.3(7) no
F16 P1 F22 F11 171.9(4) no
F16 P1 F22 F12 16.7(14) no
F16 P1 F22 F32 177.9(8) no
F16 P1 F22 F33 -71.2(9) no
F22 P1 F16 F21 -179.9(9) no
F22 P1 F16 F25 70.5(9) no
F22 P1 F16 F34 175.2(9) no
F22 P1 F16 F35 0.9(10) no
F16 P1 F23 F14 56.2(8) no
F16 P1 F23 F31 -89.0(11) no
F23 P1 F16 F21 62.9(6) no
F23 P1 F16 F25 -46.7(6) no
F23 P1 F16 F34 58.0(8) no
F23 P1 F16 F35 -116.4(6) no
F16 P1 F24 F11 -168.6(5) no
F16 P1 F24 F13 25.6(14) no
F16 P1 F24 F31 75.8(12) no
F16 P1 F24 F32 -168.3(7) no
F16 P1 F24 F36 -46.7(15) no
F24 P1 F16 F21 -21.8(12) no
F24 P1 F16 F25 -131.4(11) no
F24 P1 F16 F34 -26.7(14) no
F24 P1 F16 F35 159.0(11) no
F16 P1 F25 F14 -151.3(14) no
F16 P1 F25 F16 0.0(4) no
F16 P1 F25 F33 150.5(12) no
F16 P1 F25 F35 58.0(6) no
F25 P1 F16 F21 109.7(8) no
F25 P1 F16 F25 0.0(8) no
F25 P1 F16 F34 104.7(9) no
F25 P1 F16 F35 -69.6(8) no
F16 P1 F26 F12 -96.8(8) no
F16 P1 F26 F15 105.3(12) no
F16 P1 F26 F35 -50.2(5) no
F16 P1 F26 F36 110.4(5) no
F26 P1 F16 F21 -120.9(8) no
F26 P1 F16 F25 129.4(8) no
F26 P1 F16 F34 -125.8(9) no
F26 P1 F16 F35 59.8(8) no
F16 P1 F31 F13 -62.1(10) no
F16 P1 F31 F14 77.0(6) no
F16 P1 F31 F21 -33.7(7) no
F16 P1 F31 F23 101.0(15) no
F16 P1 F31 F24 -140.0(5) no
F31 P1 F16 F21 34.8(8) no
F31 P1 F16 F25 -74.8(8) no
F31 P1 F16 F34 29.9(9) no
F31 P1 F16 F35 -144.5(8) no
F16 P1 F32 F11 163.6(8) no
F16 P1 F32 F22 -4.0(19) no
F16 P1 F32 F24 163.2(10) no
F32 P1 F16 F21 -177.4(12) no
F32 P1 F16 F25 72.9(13) no
F32 P1 F16 F34 177.7(11) no
F32 P1 F16 F35 3.3(13) no
F16 P1 F33 F12 81.3(6) no
F16 P1 F33 F14 -79.7(16) no
F16 P1 F33 F22 127.0(7) no
F16 P1 F33 F25 -25.0(13) no
F16 P1 F33 F35 39.6(6) no
F33 P1 F16 F21 128.0(10) no
F33 P1 F16 F25 18.4(10) no
F33 P1 F16 F34 123.1(11) no
F33 P1 F16 F35 -51.3(10) no
F16 P1 F34 F13 -173.6(12) no
F16 P1 F34 F16 0.0(5) no
F16 P1 F34 F21 -171.5(17) no
F34 P1 F16 F21 4.9(10) no
F34 P1 F16 F25 -104.7(11) no
F34 P1 F16 F34 0.0(9) no
F34 P1 F16 F35 -174.4(12) no
F16 P1 F35 F12 161(2) no
F16 P1 F35 F16 -0.0(4) no
F16 P1 F35 F25 -76.8(12) no
F16 P1 F35 F26 97.8(13) no
F16 P1 F35 F33 -121.3(14) no
F35 P1 F16 F21 179.3(14) no
F35 P1 F16 F25 69.6(14) no
F35 P1 F16 F34 174.4(16) no
F35 P1 F16 F35 -0.0(14) no
F16 P1 F36 F13 77.6(9) no
F16 P1 F36 F15 -62.9(15) no
F16 P1 F36 F21 47.7(7) no
F16 P1 F36 F24 152.0(8) no
F16 P1 F36 F26 -67.7(6) no
F36 P1 F16 F21 -54.4(11) no
F36 P1 F16 F25 -164.0(11) no
F36 P1 F16 F34 -59.3(12) no
F36 P1 F16 F35 126.3(11) no
F21 P1 F23 F14 106.2(8) no
F21 P1 F23 F31 -39.0(11) no
F23 P1 F21 F13 57.9(9) no
F23 P1 F21 F16 -123.3(6) no
F23 P1 F21 F31 18.7(6) no
F23 P1 F21 F34 -118.4(10) no
F23 P1 F21 F36 114.6(6) no
F21 P1 F24 F11 173.0(10) no
F21 P1 F24 F13 7.2(6) no
F21 P1 F24 F31 57.4(6) no
F21 P1 F24 F32 173.3(6) no
F21 P1 F24 F36 -65.2(8) no
F24 P1 F21 F13 -12.3(10) no
F24 P1 F21 F16 166.5(8) no
F24 P1 F21 F31 -51.5(7) no
F24 P1 F21 F34 171.4(11) no
F24 P1 F21 F36 44.4(7) no
F21 P1 F25 F14 -98.1(11) no
F21 P1 F25 F16 53.2(6) no
F21 P1 F25 F33 -156.4(10) no
F21 P1 F25 F35 111.2(7) no
F25 P1 F21 F13 127.6(11) no
F25 P1 F21 F16 -53.6(8) no
F25 P1 F21 F31 88.3(8) no
F25 P1 F21 F34 -48.8(11) no
F25 P1 F21 F36 -175.7(7) no
F21 P1 F26 F12 -146.0(8) no
F21 P1 F26 F15 56.2(13) no
F21 P1 F26 F35 -99.4(7) no
F21 P1 F26 F36 61.2(7) no
F26 P1 F21 F13 -120.0(11) no
F26 P1 F21 F16 58.8(9) no
F26 P1 F21 F31 -159.3(8) no
F26 P1 F21 F34 63.6(12) no
F26 P1 F21 F36 -63.3(9) no
F21 P1 F31 F13 -28.4(8) no
F21 P1 F31 F14 110.7(9) no
F21 P1 F31 F21 0.0(6) no
F21 P1 F31 F23 134.7(19) no
F21 P1 F31 F24 -106.3(9) no
F31 P1 F21 F13 39.3(10) no
F31 P1 F21 F16 -141.9(10) no
F31 P1 F21 F31 0.0(8) no
F31 P1 F21 F34 -137.1(13) no
F31 P1 F21 F36 96.0(9) no
F21 P1 F32 F11 -12(2) no
F21 P1 F32 F22 -179.8(8) no
F21 P1 F32 F24 -12.7(13) no
F32 P1 F21 F13 -1.0(17) no
F32 P1 F21 F16 177.9(10) no
F32 P1 F21 F31 -40.2(13) no
F32 P1 F21 F34 -177.3(9) no
F32 P1 F21 F36 55.8(12) no
F21 P1 F33 F12 135.2(8) no
F21 P1 F33 F14 -26(2) no
F21 P1 F33 F22 -179.0(7) no
F21 P1 F33 F25 29(2) no
F21 P1 F33 F35 93.6(10) no
F33 P1 F21 F13 109.5(15) no
F33 P1 F21 F16 -71.7(14) no
F33 P1 F21 F31 70.3(14) no
F33 P1 F21 F34 -66.8(16) no
F33 P1 F21 F36 166.2(13) no
F21 P1 F34 F13 -2.1(10) no
F21 P1 F34 F16 171.5(19) no
F21 P1 F34 F21 -0.0(9) no
F34 P1 F21 F13 176.4(18) no
F34 P1 F21 F16 -4.8(11) no
F34 P1 F21 F31 137.1(14) no
F34 P1 F21 F34 0.0(9) no
F34 P1 F21 F36 -126.9(13) no
F21 P1 F35 F12 161.5(12) no
F21 P1 F35 F16 0.6(13) no
F21 P1 F35 F25 -76.1(11) no
F21 P1 F35 F26 98.4(10) no
F21 P1 F35 F33 -120.7(7) no
F35 P1 F21 F13 -179.4(13) no
F35 P1 F21 F16 -0.5(12) no
F35 P1 F21 F31 141.4(11) no
F35 P1 F21 F34 4.3(14) no
F35 P1 F21 F36 -122.7(11) no
F21 P1 F36 F13 29.9(7) no
F21 P1 F36 F15 -110.6(17) no
F21 P1 F36 F21 0.0(5) no
F21 P1 F36 F24 104.3(13) no
F21 P1 F36 F26 -115.4(9) no
F36 P1 F21 F13 -56.7(14) no
F36 P1 F21 F16 122.1(13) no
F36 P1 F21 F31 -96.0(13) no
F36 P1 F21 F34 126.9(15) no
F36 P1 F21 F36 0.0(12) no
F22 P1 F23 F14 -74.6(10) no
F22 P1 F23 F31 140.2(13) no
F23 P1 F22 F11 -64.6(8) no
F23 P1 F22 F12 140.2(10) no
F23 P1 F22 F32 -58.6(14) no
F23 P1 F22 F33 52.3(9) no
F22 P1 F24 F11 -6.9(11) no
F22 P1 F24 F13 -172.7(9) no
F22 P1 F24 F31 -122.5(9) no
F22 P1 F24 F32 -6.6(8) no
F22 P1 F24 F36 114.9(10) no
F24 P1 F22 F11 5.5(9) no
F24 P1 F22 F12 -149.8(11) no
F24 P1 F22 F32 11.5(14) no
F24 P1 F22 F33 122.3(9) no
F22 P1 F25 F14 81.2(13) no
F22 P1 F25 F16 -127.5(9) no
F22 P1 F25 F33 23.0(12) no
F22 P1 F25 F35 -69.5(10) no
F25 P1 F22 F11 -134.3(9) no
F25 P1 F22 F12 70.4(11) no
F25 P1 F22 F32 -128.3(14) no
F25 P1 F22 F33 -17.5(9) no
F22 P1 F26 F12 34.9(10) no
F22 P1 F26 F15 -123.0(15) no
F22 P1 F26 F35 81.4(10) no
F22 P1 F26 F36 -118.0(9) no
F26 P1 F22 F11 113.5(10) no
F26 P1 F22 F12 -41.8(11) no
F26 P1 F22 F32 119.5(15) no
F26 P1 F22 F33 -129.7(11) no
F22 P1 F31 F13 150.9(10) no
F22 P1 F31 F14 -70.1(11) no
F22 P1 F31 F21 179.3(9) no
F22 P1 F31 F23 -46(2) no
F22 P1 F31 F24 72.9(11) no
F31 P1 F22 F11 -45.7(12) no
F31 P1 F22 F12 159.1(10) no
F31 P1 F22 F32 -39.7(17) no
F31 P1 F22 F33 71.2(12) no
F22 P1 F32 F11 168(2) no
F22 P1 F32 F22 0.0(14) no
F22 P1 F32 F24 167.2(17) no
F32 P1 F22 F11 -6.0(11) no
F32 P1 F22 F12 -161(2) no
F32 P1 F22 F32 -0.0(9) no
F32 P1 F22 F33 110.9(18) no
F22 P1 F33 F12 -45.7(11) no
F22 P1 F33 F14 153(2) no
F22 P1 F33 F22 -0.0(10) no
F22 P1 F33 F25 -152(2) no
F22 P1 F33 F35 -87.4(13) no
F33 P1 F22 F11 -116.9(16) no
F33 P1 F22 F12 87.9(16) no
F33 P1 F22 F32 -111(2) no
F33 P1 F22 F33 0.0(13) no
F22 P1 F34 F13 178.0(17) no
F22 P1 F34 F16 -8(2) no
F22 P1 F34 F21 -179.9(16) no
F34 P1 F22 F11 176.7(13) no
F34 P1 F22 F12 22(2) no
F34 P1 F22 F32 -177.3(10) no
F34 P1 F22 F33 -66.4(19) no
F22 P1 F35 F12 -18.3(13) no
F22 P1 F35 F16 -179.3(14) no
F22 P1 F35 F25 104.0(12) no
F22 P1 F35 F26 -81.5(11) no
F22 P1 F35 F33 59.5(9) no
F35 P1 F22 F11 172.6(13) no
F35 P1 F22 F12 17.4(13) no
F35 P1 F22 F32 178.6(18) no
F35 P1 F22 F33 -70.5(12) no
F22 P1 F36 F13 -149.4(10) no
F22 P1 F36 F15 70.1(18) no
F22 P1 F36 F21 -179.3(9) no
F22 P1 F36 F24 -74.9(15) no
F22 P1 F36 F26 65.4(11) no
F36 P1 F22 F11 49.6(15) no
F36 P1 F22 F12 -105.6(15) no
F36 P1 F22 F32 55.6(19) no
F36 P1 F22 F33 166.5(13) no
F23 P1 F24 F11 91.2(10) no
F23 P1 F24 F13 -74.7(7) no
F23 P1 F24 F31 -24.5(6) no
F23 P1 F24 F32 91.4(7) no
F23 P1 F24 F36 -147.0(10) no
F24 P1 F23 F14 -165.5(11) no
F24 P1 F23 F31 49.3(12) no
F23 P1 F25 F14 -17.3(9) no
F23 P1 F25 F16 133.9(8) no
F23 P1 F25 F33 -75.6(10) no
F23 P1 F25 F35 -168.0(8) no
F25 P1 F23 F14 14.6(8) no
F25 P1 F23 F31 -130.6(14) no
F23 P1 F31 F13 -163(3) no
F23 P1 F31 F14 -24.1(17) no
F23 P1 F31 F21 -135(2) no
F23 P1 F31 F23 0.0(12) no
F23 P1 F31 F24 119(2) no
F31 P1 F23 F14 145(2) no
F31 P1 F23 F31 0.0(17) no
F23 P1 F32 F11 -70.8(12) no
F23 P1 F32 F22 121.7(10) no
F23 P1 F32 F24 -71.2(6) no
F32 P1 F23 F14 -101.2(8) no
F32 P1 F23 F31 113.6(12) no
F23 P1 F33 F12 -166.5(11) no
F23 P1 F33 F14 32.6(13) no
F23 P1 F33 F22 -120.7(12) no
F23 P1 F33 F25 87.3(14) no
F23 P1 F33 F35 151.9(10) no
F33 P1 F23 F14 -28.3(12) no
F33 P1 F23 F31 -173.5(17) no
F23 P1 F34 F13 58.5(6) no
F23 P1 F34 F16 -127.9(10) no
F23 P1 F34 F21 60.6(10) no
F34 P1 F23 F14 80.5(8) no
F34 P1 F23 F31 -64.7(12) no
F23 P1 F35 F12 -108.8(15) no
F23 P1 F35 F16 90.3(14) no
F23 P1 F35 F25 13.5(18) no
F23 P1 F35 F26 -171.9(6) no
F23 P1 F35 F33 -31.0(15) no
F35 P1 F23 F14 2.7(18) no
F35 P1 F23 F31 -142.5(17) no
F23 P1 F36 F13 -41.8(12) no
F23 P1 F36 F15 177.7(11) no
F23 P1 F36 F21 -71.7(9) no
F23 P1 F36 F24 32.7(14) no
F23 P1 F36 F26 173.0(5) no
F36 P1 F23 F14 170.1(12) no
F36 P1 F23 F31 24.8(16) no
F24 P1 F25 F14 -17(2) no
F24 P1 F25 F16 133.9(12) no
F24 P1 F25 F33 -75.6(16) no
F24 P1 F25 F35 -168.1(11) no
F25 P1 F24 F11 91.2(15) no
F25 P1 F24 F13 -74.6(14) no
F25 P1 F24 F31 -24.4(16) no
F25 P1 F24 F32 91.5(13) no
F25 P1 F24 F36 -147.0(10) no
F24 P1 F26 F12 123.8(9) no
F24 P1 F26 F15 -34.0(15) no
F24 P1 F26 F35 170.4(8) no
F24 P1 F26 F36 -29.0(8) no
F26 P1 F24 F11 -82.0(12) no
F26 P1 F24 F13 112.2(9) no
F26 P1 F24 F31 162.4(8) no
F26 P1 F24 F32 -81.7(9) no
F26 P1 F24 F36 39.8(11) no
F24 P1 F31 F13 78.0(12) no
F24 P1 F31 F14 -143.0(12) no
F24 P1 F31 F21 106.3(11) no
F24 P1 F31 F23 -119(2) no
F24 P1 F31 F24 0.0(8) no
F31 P1 F24 F11 115.7(14) no
F31 P1 F24 F13 -50.2(10) no
F31 P1 F24 F31 0.0(9) no
F31 P1 F24 F32 115.9(11) no
F31 P1 F24 F36 -122.5(13) no
F24 P1 F32 F11 0.4(12) no
F24 P1 F32 F22 -167.2(13) no
F24 P1 F32 F24 0.0(8) no
F32 P1 F24 F11 -0.2(7) no
F32 P1 F24 F13 -166.1(10) no
F32 P1 F24 F31 -115.9(9) no
F32 P1 F24 F32 0.0(5) no
F32 P1 F24 F36 121.6(10) no
F24 P1 F33 F12 -119.8(9) no
F24 P1 F33 F14 79.3(19) no
F24 P1 F33 F22 -74.0(12) no
F24 P1 F33 F25 134.0(12) no
F24 P1 F33 F35 -161.4(8) no
F33 P1 F24 F11 46.3(15) no
F33 P1 F24 F13 -119.5(12) no
F33 P1 F24 F31 -69.3(13) no
F33 P1 F24 F32 46.6(13) no
F33 P1 F24 F36 168.2(11) no
F24 P1 F34 F13 -11.5(9) no
F24 P1 F34 F16 162.0(10) no
F24 P1 F34 F21 -9.5(13) no
F34 P1 F24 F11 177.7(7) no
F34 P1 F24 F13 11.9(9) no
F34 P1 F24 F31 62.0(9) no
F34 P1 F24 F32 177.9(5) no
F34 P1 F24 F36 -60.5(10) no
F24 P1 F36 F13 -74.5(15) no
F24 P1 F36 F15 145(2) no
F24 P1 F36 F21 -104.3(15) no
F24 P1 F36 F24 -0.0(9) no
F24 P1 F36 F26 140.3(15) no
F36 P1 F24 F11 -121.8(19) no
F36 P1 F24 F13 72.4(15) no
F36 P1 F24 F31 122.5(17) no
F36 P1 F24 F32 -121.6(16) no
F36 P1 F24 F36 0.0(14) no
F25 P1 F26 F12 -51.4(11) no
F25 P1 F26 F15 150.7(11) no
F25 P1 F26 F35 -4.8(10) no
F25 P1 F26 F36 155.8(7) no
F26 P1 F25 F14 155.6(11) no
F26 P1 F25 F16 -53.1(10) no
F26 P1 F25 F33 97.4(12) no
F26 P1 F25 F35 4.9(10) no
F25 P1 F31 F13 -117.7(11) no
F25 P1 F31 F14 21.4(7) no
F25 P1 F31 F21 -89.3(8) no
F25 P1 F31 F23 45.4(16) no
F25 P1 F31 F24 164.4(8) no
F31 P1 F25 F14 -37.1(12) no
F31 P1 F25 F16 114.2(8) no
F31 P1 F25 F33 -95.3(11) no
F31 P1 F25 F35 172.2(9) no
F25 P1 F32 F11 -135.4(12) no
F25 P1 F32 F22 57.0(12) no
F25 P1 F32 F24 -135.8(8) no
F32 P1 F25 F14 55.4(13) no
F32 P1 F25 F16 -153.3(6) no
F32 P1 F25 F33 -2.8(12) no
F32 P1 F25 F35 -95.3(8) no
F25 P1 F33 F12 106.2(18) no
F25 P1 F33 F14 -54.7(16) no
F25 P1 F33 F22 152(2) no
F25 P1 F33 F25 0.0(11) no
F25 P1 F33 F35 64.6(16) no
F33 P1 F25 F14 58.2(18) no
F33 P1 F25 F16 -150(2) no
F33 P1 F25 F33 0.0(16) no
F33 P1 F25 F35 -92.5(18) no
F25 P1 F34 F13 124.5(8) no
F25 P1 F34 F16 -61.9(11) no
F25 P1 F34 F21 126.6(12) no
F34 P1 F25 F14 -121.4(12) no
F34 P1 F25 F16 29.9(6) no
F34 P1 F25 F33 -179.6(12) no
F34 P1 F25 F35 87.9(8) no
F25 P1 F35 F12 -122(2) no
F25 P1 F35 F16 76.8(14) no
F25 P1 F35 F25 -0.0(8) no
F25 P1 F35 F26 174.6(18) no
F25 P1 F35 F33 -44.5(9) no
F35 P1 F25 F14 151(2) no
F35 P1 F25 F16 -58.0(16) no
F35 P1 F25 F33 92.5(18) no
F35 P1 F25 F35 -0.0(15) no
F25 P1 F36 F13 41(4) no
F25 P1 F36 F15 -100(3) no
F25 P1 F36 F21 11(4) no
F25 P1 F36 F24 115(3) no
F25 P1 F36 F26 -104(3) no
F36 P1 F25 F14 -108(3) no
F36 P1 F25 F16 43(4) no
F36 P1 F25 F33 -167(3) no
F36 P1 F25 F35 101(3) no
F26 P1 F31 F13 31(3) no
F26 P1 F31 F14 170(2) no
F26 P1 F31 F21 60(3) no
F26 P1 F31 F23 -166(2) no
F26 P1 F31 F24 -47(3) no
F31 P1 F26 F12 162(2) no
F31 P1 F26 F15 5(3) no
F31 P1 F26 F35 -151(2) no
F31 P1 F26 F36 10(3) no
F26 P1 F32 F11 110.5(13) no
F26 P1 F32 F22 -57.1(11) no
F26 P1 F32 F24 110.1(8) no
F32 P1 F26 F12 61.7(9) no
F32 P1 F26 F15 -96.1(12) no
F32 P1 F26 F35 108.3(7) no
F32 P1 F26 F36 -91.1(6) no
F26 P1 F33 F12 7.1(12) no
F26 P1 F33 F14 -153.9(15) no
F26 P1 F33 F22 52.8(13) no
F26 P1 F33 F25 -99.1(14) no
F26 P1 F33 F35 -34.5(11) no
F33 P1 F26 F12 -8.5(15) no
F33 P1 F26 F15 -166.4(13) no
F33 P1 F26 F35 38.0(13) no
F33 P1 F26 F36 -161.4(11) no
F26 P1 F34 F13 -122.5(8) no
F26 P1 F34 F16 51.1(11) no
F26 P1 F34 F21 -120.4(11) no
F34 P1 F26 F12 -119.8(9) no
F34 P1 F26 F15 82.3(12) no
F34 P1 F26 F35 -73.3(7) no
F34 P1 F26 F36 87.3(6) no
F26 P1 F35 F12 63.1(15) no
F26 P1 F35 F16 -97.8(15) no
F26 P1 F35 F25 -174.6(19) no
F26 P1 F35 F26 -0.0(9) no
F26 P1 F35 F33 140.9(16) no
F35 P1 F26 F12 -46.5(16) no
F35 P1 F26 F15 156(2) no
F35 P1 F26 F35 -0.0(15) no
F35 P1 F26 F36 160.6(17) no
F26 P1 F36 F13 145.2(13) no
F26 P1 F36 F15 4.7(13) no
F26 P1 F36 F21 115.4(10) no
F26 P1 F36 F24 -140.3(14) no
F26 P1 F36 F26 -0.0(8) no
F36 P1 F26 F12 152.8(14) no
F36 P1 F26 F15 -5.0(14) no
F36 P1 F26 F35 -160.6(13) no
F36 P1 F26 F36 -0.0(11) no
F31 P1 F32 F11 -46.7(13) no
F31 P1 F32 F22 145.7(10) no
F31 P1 F32 F24 -47.1(7) no
F32 P1 F31 F13 131.5(10) no
F32 P1 F31 F14 -89.5(7) no
F32 P1 F31 F21 159.9(6) no
F32 P1 F31 F23 -65.4(16) no
F32 P1 F31 F24 53.6(7) no
F31 P1 F33 F12 -169.3(9) no
F31 P1 F33 F14 29.7(17) no
F31 P1 F33 F22 -123.6(10) no
F31 P1 F33 F25 84.4(14) no
F31 P1 F33 F35 149.0(9) no
F33 P1 F31 F13 -157.2(13) no
F33 P1 F31 F14 -18.2(11) no
F33 P1 F31 F21 -128.8(11) no
F33 P1 F31 F23 5.9(18) no
F33 P1 F31 F24 124.8(11) no
F31 P1 F34 F13 34.7(7) no
F31 P1 F34 F16 -151.7(11) no
F31 P1 F34 F21 36.8(10) no
F34 P1 F31 F13 -48.0(9) no
F34 P1 F31 F14 91.0(6) no
F34 P1 F31 F21 -19.7(6) no
F34 P1 F31 F23 115.1(16) no
F34 P1 F31 F24 -126.0(7) no
F31 P1 F35 F12 -135.1(17) no
F31 P1 F35 F16 64(2) no
F31 P1 F35 F25 -13(3) no
F31 P1 F35 F26 161.8(14) no
F31 P1 F35 F33 -57(2) no
F35 P1 F31 F13 -107(2) no
F35 P1 F31 F14 32(2) no
F35 P1 F31 F21 -79(2) no
F35 P1 F31 F23 56(3) no
F35 P1 F31 F24 175(2) no
F31 P1 F36 F13 -31.0(10) no
F31 P1 F36 F15 -171.5(16) no
F31 P1 F36 F21 -60.9(9) no
F31 P1 F36 F24 43.5(12) no
F31 P1 F36 F26 -176.2(9) no
F36 P1 F31 F13 40.4(13) no
F36 P1 F31 F14 179.4(12) no
F36 P1 F31 F21 68.8(11) no
F36 P1 F31 F23 -156.5(19) no
F36 P1 F31 F24 -37.6(12) no
F32 P1 F33 F12 -76.6(8) no
F32 P1 F33 F14 122.5(19) no
F32 P1 F33 F22 -30.8(7) no
F32 P1 F33 F25 177.2(17) no
F32 P1 F33 F35 -118.2(9) no
F33 P1 F32 F11 -137.3(16) no
F33 P1 F32 F22 55.1(13) no
F33 P1 F32 F24 -137.7(11) no
F32 P1 F35 F12 -17.6(17) no
F32 P1 F35 F16 -178.5(8) no
F32 P1 F35 F25 104.7(10) no
F32 P1 F35 F26 -80.7(10) no
F32 P1 F35 F33 60.2(9) no
F35 P1 F32 F11 166.2(15) no
F35 P1 F32 F22 -1.4(14) no
F35 P1 F32 F24 165.8(11) no
F32 P1 F36 F13 -124.0(9) no
F32 P1 F36 F15 95.5(14) no
F32 P1 F36 F21 -153.9(7) no
F32 P1 F36 F24 -49.6(11) no
F32 P1 F36 F26 90.7(6) no
F36 P1 F32 F11 38.3(16) no
F36 P1 F32 F22 -129.3(14) no
F36 P1 F32 F24 37.9(11) no
F33 P1 F34 F13 124.2(11) no
F33 P1 F34 F16 -62.2(14) no
F33 P1 F34 F21 126.3(13) no
F34 P1 F33 F12 106.6(7) no
F34 P1 F33 F14 -54.3(19) no
F34 P1 F33 F22 152.4(7) no
F34 P1 F33 F25 0.4(17) no
F34 P1 F33 F35 65.0(9) no
F33 P1 F35 F12 -77.8(18) no
F33 P1 F35 F16 121.3(17) no
F33 P1 F35 F25 44.5(12) no
F33 P1 F35 F26 -140.9(17) no
F33 P1 F35 F33 0.0(10) no
F35 P1 F33 F12 41.6(14) no
F35 P1 F33 F14 -119(2) no
F35 P1 F33 F22 87.4(16) no
F35 P1 F33 F25 -64.6(18) no
F35 P1 F33 F35 0.0(14) no
F34 P1 F35 F12 163.7(16) no
F34 P1 F35 F16 2.8(8) no
F34 P1 F35 F25 -74.0(10) no
F34 P1 F35 F26 100.6(10) no
F34 P1 F35 F33 -118.5(9) no
F35 P1 F34 F13 -177.9(11) no
F35 P1 F34 F16 -4.3(13) no
F35 P1 F34 F21 -175.8(14) no
F34 P1 F36 F13 53.0(9) no
F34 P1 F36 F15 -87.5(14) no
F34 P1 F36 F21 23.1(7) no
F34 P1 F36 F24 127.5(11) no
F34 P1 F36 F26 -92.2(6) no
F36 P1 F34 F13 -50.4(12) no
F36 P1 F34 F16 123.2(14) no
F36 P1 F34 F21 -48.3(14) no
F35 P1 F36 F13 125.2(17) no
F35 P1 F36 F15 -15(3) no
F35 P1 F36 F21 95.3(18) no
F35 P1 F36 F24 -160.3(16) no
F35 P1 F36 F26 -20.0(19) no
F36 P1 F35 F12 86(2) no
F36 P1 F35 F16 -74.9(19) no
F36 P1 F35 F25 -151.7(13) no
F36 P1 F35 F26 23(2) no
F36 P1 F35 F33 163.8(13) no
P1 F11 F22 P1 -0.00(5) no
P1 F11 F22 F12 28.7(16) no
P1 F11 F22 F33 -55.0(8) no
P1 F11 F24 P1 0.00(5) no
P1 F11 F24 F13 13.6(13) no
P1 F11 F24 F31 55.7(9) no
P1 F11 F24 F36 -50.2(11) no
P1 F11 F32 P1 -0.00(5) no
P1 F11 F32 F22 18(3) no
F22 F11 F24 P1 13(2) no
F22 F11 F24 F13 26(3) no
F22 F11 F24 F31 68(3) no
F22 F11 F24 F36 -38(3) no
F24 F11 F22 P1 -13(2) no
F24 F11 F22 F12 15(3) no
F24 F11 F22 F33 -68(2) no
F22 F11 F32 P1 -18(3) no
F22 F11 F32 F22 -0(2) no
F32 F11 F22 P1 161(4) no
F32 F11 F22 F12 -171(5) no
F32 F11 F22 F33 106(4) no
P1 F12 F22 P1 0.00(4) no
P1 F12 F22 F11 -26.3(14) no
P1 F12 F22 F32 -31(3) no
P1 F12 F22 F33 67.1(6) no
P1 F12 F26 P1 0.00(5) no
P1 F12 F26 F15 42(3) no
P1 F12 F26 F35 -74.2(6) no
P1 F12 F26 F36 25.9(8) no
P1 F12 F33 P1 0.00(5) no
P1 F12 F33 F14 19(2) no
P1 F12 F33 F22 -81.4(8) no
P1 F12 F33 F25 59.9(13) no
P1 F12 F33 F35 75.8(7) no
P1 F12 F35 P1 0.00(5) no
P1 F12 F35 F16 26(3) no
P1 F12 F35 F25 -51.2(17) no
P1 F12 F35 F26 62.9(6) no
P1 F12 F35 F33 -63.9(6) no
F22 F12 F26 P1 -56.5(13) no
F22 F12 F26 F15 -15(4) no
F22 F12 F26 F35 -130.7(14) no
F22 F12 F26 F36 -30.6(19) no
F26 F12 F22 P1 50.9(11) no
F26 F12 F22 F11 25(2) no
F26 F12 F22 F32 20(4) no
F26 F12 F22 F33 118.0(11) no
F22 F12 F33 P1 81.4(14) no
F22 F12 F33 F14 100(3) no
F22 F12 F33 F22 0.0(12) no
F22 F12 F33 F25 141(2) no
F22 F12 F33 F35 157.2(16) no
F33 F12 F22 P1 -67.1(12) no
F33 F12 F22 F11 -93(2) no
F33 F12 F22 F32 -98(4) no
F33 F12 F22 F33 -0.0(11) no
F22 F12 F35 P1 37(3) no
F22 F12 F35 F16 62(5) no
F22 F12 F35 F25 -15(4) no
F22 F12 F35 F26 99(2) no
F22 F12 F35 F33 -27(3) no
F35 F12 F22 P1 -37(3) no
F35 F12 F22 F11 -63(3) no
F35 F12 F22 F32 -68(5) no
F35 F12 F22 F33 30(3) no
F26 F12 F33 P1 -9.1(16) no
F26 F12 F33 F14 10(3) no
F26 F12 F33 F22 -90.5(15) no
F26 F12 F33 F25 51(2) no
F26 F12 F33 F35 66.8(14) no
F33 F12 F26 P1 9.1(16) no
F33 F12 F26 F15 51(4) no
F33 F12 F26 F35 -65.1(14) no
F33 F12 F26 F36 35(2) no
F26 F12 F35 P1 -62.9(11) no
F26 F12 F35 F16 -37(4) no
F26 F12 F35 F25 -114(2) no
F26 F12 F35 F26 0.0(9) no
F26 F12 F35 F33 -126.8(13) no
F35 F12 F26 P1 74(2) no
F35 F12 F26 F15 116(4) no
F35 F12 F26 F35 0.0(19) no
F35 F12 F26 F36 100(2) no
F33 F12 F35 P1 63.9(12) no
F33 F12 F35 F16 90(4) no
F33 F12 F35 F25 12.6(17) no
F33 F12 F35 F26 126.8(13) no
F33 F12 F35 F33 -0.0(10) no
F35 F12 F33 P1 -76(2) no
F35 F12 F33 F14 -57(3) no
F35 F12 F33 F22 -157(2) no
F35 F12 F33 F25 -16(2) no
F35 F12 F33 F35 0.0(19) no
P1 F13 F21 P1 0.00(5) no
P1 F13 F21 F16 -1.5(15) no
P1 F13 F21 F31 70.6(9) no
P1 F13 F21 F34 7(3) no
P1 F13 F21 F36 -59.1(5) no
P1 F13 F24 P1 -0.00(6) no
P1 F13 F24 F11 -14.4(14) no
P1 F13 F24 F31 -86.5(5) no
P1 F13 F24 F32 -12.9(8) no
P1 F13 F24 F36 73.6(7) no
P1 F13 F31 P1 0.00(4) no
P1 F13 F31 F14 -32.3(9) no
P1 F13 F31 F21 -70.7(11) no
P1 F13 F31 F23 -26(3) no
P1 F13 F31 F24 68.6(5) no
P1 F13 F34 P1 -0.00(5) no
P1 F13 F34 F16 -9.2(16) no
P1 F13 F36 P1 0.00(6) no
P1 F13 F36 F15 49(2) no
P1 F13 F36 F21 71.2(9) no
P1 F13 F36 F24 -80.5(10) no
P1 F13 F36 F26 28.0(8) no
F21 F13 F24 P1 -24(2) no
F21 F13 F24 F11 -38(3) no
F21 F13 F24 F31 -111(2) no
F21 F13 F24 F32 -37(3) no
F21 F13 F24 F36 50(2) no
F24 F13 F21 P1 22(2) no
F24 F13 F21 F16 21(3) no
F24 F13 F21 F31 93(2) no
F24 F13 F21 F34 29(5) no
F24 F13 F21 F36 -36.8(18) no
F21 F13 F31 P1 70.7(15) no
F21 F13 F31 F14 38(2) no
F21 F13 F31 F21 0.0(10) no
F21 F13 F31 F23 45(4) no
F21 F13 F31 F24 139.3(15) no
F31 F13 F21 P1 -70.6(16) no
F31 F13 F21 F16 -72(2) no
F31 F13 F21 F31 0.0(12) no
F31 F13 F21 F34 -64(4) no
F31 F13 F21 F36 -129.7(18) no
F21 F13 F36 P1 -71.2(13) no
F21 F13 F36 F15 -23(3) no
F21 F13 F36 F21 -0.0(9) no
F21 F13 F36 F24 -151.6(14) no
F21 F13 F36 F26 -43.2(19) no
F36 F13 F21 P1 59.1(12) no
F36 F13 F21 F16 58(2) no
F36 F13 F21 F31 129.7(17) no
F36 F13 F21 F34 66(4) no
F36 F13 F21 F36 -0.0(11) no
F24 F13 F31 P1 -68.6(10) no
F24 F13 F31 F14 -100.9(14) no
F24 F13 F31 F21 -139.3(14) no
F24 F13 F31 F23 -94(4) no
F24 F13 F31 F24 0.0(9) no
F31 F13 F24 P1 86.5(14) no
F31 F13 F24 F11 72(2) no
F31 F13 F24 F31 -0.0(12) no
F31 F13 F24 F32 73.6(16) no
F31 F13 F24 F36 160.1(16) no
F24 F13 F34 P1 14.6(12) no
F24 F13 F34 F16 5(3) no
F34 F13 F24 P1 -14.3(11) no
F34 F13 F24 F11 -29(2) no
F34 F13 F24 F31 -100.7(11) no
F34 F13 F24 F32 -27.1(19) no
F34 F13 F24 F36 59.4(13) no
F24 F13 F36 P1 80.5(14) no
F24 F13 F36 F15 129(3) no
F24 F13 F36 F21 151.6(15) no
F24 F13 F36 F24 0.0(10) no
F24 F13 F36 F26 108(2) no
F36 F13 F24 P1 -73.6(16) no
F36 F13 F24 F11 -88(2) no
F36 F13 F24 F31 -160.1(18) no
F36 F13 F24 F32 -87(2) no
F36 F13 F24 F36 0.0(14) no
F31 F13 F34 P1 -64.8(13) no
F31 F13 F34 F16 -74(2) no
F34 F13 F31 P1 55.3(9) no
F34 F13 F31 F14 23.0(16) no
F34 F13 F31 F21 -15.4(8) no
F34 F13 F31 F23 29(4) no
F34 F13 F31 F24 123.9(9) no
F31 F13 F36 P1 59.5(18) no
F31 F13 F36 F15 108(3) no
F31 F13 F36 F21 130.7(19) no
F31 F13 F36 F24 -21(2) no
F31 F13 F36 F26 87(2) no
F36 F13 F31 P1 -51.4(16) no
F36 F13 F31 F14 -83.7(19) no
F36 F13 F31 F21 -122(2) no
F36 F13 F31 F23 -77(4) no
F36 F13 F31 F24 17.1(17) no
F34 F13 F36 P1 -56.5(9) no
F34 F13 F36 F15 -8(3) no
F34 F13 F36 F21 14.7(6) no
F34 F13 F36 F24 -137.0(11) no
F34 F13 F36 F26 -28.5(15) no
F36 F13 F34 P1 56.4(11) no
F36 F13 F34 F16 47(2) no
P1 F14 F23 P1 0.00(4) no
P1 F14 F23 F31 38.3(17) no
P1 F14 F25 P1 -0.00(4) no
P1 F14 F25 F16 -31.6(14) no
P1 F14 F25 F33 86.7(5) no
P1 F14 F25 F35 32.0(14) no
P1 F14 F31 P1 -0.00(5) no
P1 F14 F31 F13 35.7(10) no
P1 F14 F31 F21 50.7(5) no
P1 F14 F31 F23 -137.1(19) no
P1 F14 F31 F24 -32.9(9) no
P1 F14 F33 P1 0.00(5) no
P1 F14 F33 F12 -17.3(18) no
P1 F14 F33 F22 25(2) no
P1 F14 F33 F25 -79.0(6) no
P1 F14 F33 F35 -45.3(9) no
F23 F14 F25 P1 56(3) no
F23 F14 F25 F16 24(4) no
F23 F14 F25 F33 143(3) no
F23 F14 F25 F35 88(3) no
F25 F14 F23 P1 -55(3) no
F25 F14 F23 F31 -16(4) no
F23 F14 F31 P1 137(3) no
F23 F14 F31 F13 173(3) no
F23 F14 F31 F21 -172(3) no
F23 F14 F31 F23 0.0(19) no
F23 F14 F31 F24 104(3) no
F31 F14 F23 P1 -38(2) no
F31 F14 F23 F31 -0.0(17) no
F23 F14 F33 P1 -77.1(18) no
F23 F14 F33 F12 -94(3) no
F23 F14 F33 F22 -52(3) no
F23 F14 F33 F25 -156.0(17) no
F23 F14 F33 F35 -122.3(17) no
F33 F14 F23 P1 77(2) no
F33 F14 F23 F31 115(3) no
F25 F14 F31 P1 -53.2(16) no
F25 F14 F31 F13 -18(2) no
F25 F14 F31 F21 -2.5(19) no
F25 F14 F31 F23 170(2) no
F25 F14 F31 F24 -86(2) no
F31 F14 F25 P1 47.9(14) no
F31 F14 F25 F16 16(3) no
F31 F14 F25 F33 134.6(13) no
F31 F14 F25 F35 80(2) no
F25 F14 F33 P1 79.0(13) no
F25 F14 F33 F12 62(2) no
F25 F14 F33 F22 104(2) no
F25 F14 F33 F25 -0.0(11) no
F25 F14 F33 F35 33.7(14) no
F33 F14 F25 P1 -86.7(17) no
F33 F14 F25 F16 -118(2) no
F33 F14 F25 F33 -0.0(16) no
F33 F14 F25 F35 -55(2) no
F31 F14 F33 P1 -45(2) no
F31 F14 F33 F12 -62(4) no
F31 F14 F33 F22 -20(4) no
F31 F14 F33 F25 -124(2) no
F31 F14 F33 F35 -90(3) no
F33 F14 F31 P1 51(3) no
F33 F14 F31 F13 87(3) no
F33 F14 F31 F21 102(3) no
F33 F14 F31 F23 -86(3) no
F33 F14 F31 F24 18(3) no
P1 F15 F26 P1 -0.00(5) no
P1 F15 F26 F12 -39(3) no
P1 F15 F26 F35 36(2) no
P1 F15 F26 F36 -8.9(16) no
P1 F15 F36 P1 0.00(4) no
P1 F15 F36 F13 -42.4(18) no
P1 F15 F36 F21 -52.3(9) no
P1 F15 F36 F24 49(3) no
P1 F15 F36 F26 8.7(19) no
F26 F15 F36 P1 -9(2) no
F26 F15 F36 F13 -51(4) no
F26 F15 F36 F21 -61(3) no
F26 F15 F36 F24 40(4) no
F26 F15 F36 F26 0.0(14) no
F36 F15 F26 P1 9(2) no
F36 F15 F26 F12 -30(4) no
F36 F15 F26 F35 45(4) no
F36 F15 F26 F36 0.0(19) no
P1 F16 F21 P1 -0.00(5) no
P1 F16 F21 F13 1.6(15) no
P1 F16 F21 F31 -37.8(6) no
P1 F16 F21 F36 44.1(4) no
P1 F16 F25 P1 0.00(5) no
P1 F16 F25 F14 33.5(15) no
P1 F16 F25 F33 -38.7(16) no
P1 F16 F25 F35 -75.7(5) no
P1 F16 F34 P1 0.00(5) no
P1 F16 F34 F13 7.9(15) no
P1 F16 F34 F21 17(3) no
P1 F16 F35 P1 -0.00(5) no
P1 F16 F35 F12 -26(3) no
P1 F16 F35 F25 66.9(9) no
P1 F16 F35 F26 -57.3(10) no
P1 F16 F35 F33 49.7(12) no
F21 F16 F25 P1 -53.5(7) no
F21 F16 F25 F14 -20.1(19) no
F21 F16 F25 F33 -92.2(19) no
F21 F16 F25 F35 -129.3(8) no
F25 F16 F21 P1 53.3(7) no
F25 F16 F21 F13 54.9(19) no
F25 F16 F21 F31 15.5(10) no
F25 F16 F21 F36 97.4(8) no
F21 F16 F35 P1 -0.7(16) no
F21 F16 F35 F12 -27(5) no
F21 F16 F35 F25 66.2(15) no
F21 F16 F35 F26 -58.0(18) no
F21 F16 F35 F33 49(2) no
F35 F16 F21 P1 0.8(16) no
F35 F16 F21 F13 2(3) no
F35 F16 F21 F31 -37.0(19) no
F35 F16 F21 F36 44.9(17) no
F25 F16 F34 P1 55.4(8) no
F25 F16 F34 F13 63.4(19) no
F25 F16 F34 F21 73(4) no
F34 F16 F25 P1 -67.1(12) no
F34 F16 F25 F14 -34(2) no
F34 F16 F25 F33 -106(2) no
F34 F16 F25 F35 -142.8(14) no
F25 F16 F35 P1 -66.9(12) no
F25 F16 F35 F12 -93(4) no
F25 F16 F35 F25 0.0(8) no
F25 F16 F35 F26 -124(2) no
F25 F16 F35 F33 -17.3(10) no
F35 F16 F25 P1 75.7(18) no
F35 F16 F25 F14 109(3) no
F35 F16 F25 F33 37(2) no
F35 F16 F25 F35 0.0(17) no
F34 F16 F35 P1 -8(2) no
F34 F16 F35 F12 -34(5) no
F34 F16 F35 F25 59(2) no
F34 F16 F35 F26 -65(3) no
F34 F16 F35 F33 42(3) no
F35 F16 F34 P1 7(2) no
F35 F16 F34 F13 15(3) no
F35 F16 F34 F21 24(5) no
P1 F21 F31 P1 0.00(4) no
P1 F21 F31 F13 93.9(15) no
P1 F21 F31 F14 -48.5(6) no
P1 F21 F31 F23 -54(2) no
P1 F21 F31 F24 57.1(7) no
P1 F21 F34 P1 -0.00(5) no
P1 F21 F34 F16 -18(4) no
P1 F21 F36 P1 0.00(7) no
P1 F21 F36 F13 -93.1(13) no
P1 F21 F36 F15 68.0(15) no
P1 F21 F36 F24 -67.0(12) no
P1 F21 F36 F26 45.7(6) no
F13 F21 F31 P1 -93.9(18) no
F13 F21 F31 F13 0.0(10) no
F13 F21 F31 F14 -142(2) no
F13 F21 F31 F23 -148(3) no
F13 F21 F31 F24 -36.8(15) no
F13 F21 F34 P1 -7(3) no
F13 F21 F34 F16 -24(7) no
F13 F21 F36 P1 93.1(15) no
F13 F21 F36 F13 -0.0(7) no
F13 F21 F36 F15 161(2) no
F13 F21 F36 F24 26.2(14) no
F13 F21 F36 F26 138.9(18) no
F16 F21 F31 P1 37.6(9) no
F16 F21 F31 F13 131.5(17) no
F16 F21 F31 F14 -10.9(12) no
F16 F21 F31 F23 -16(3) no
F16 F21 F31 F24 94.7(11) no
F16 F21 F36 P1 -49.7(9) no
F16 F21 F36 F13 -142.8(14) no
F16 F21 F36 F15 18.3(19) no
F16 F21 F36 F24 -116.7(14) no
F16 F21 F36 F26 -4.0(11) no
F31 F21 F34 P1 -46.4(15) no
F31 F21 F34 F16 -64(5) no
F34 F21 F31 P1 51.9(18) no
F34 F21 F31 F13 146(3) no
F34 F21 F31 F14 3(2) no
F34 F21 F31 F23 -2(3) no
F34 F21 F31 F24 109.0(19) no
F31 F21 F36 P1 65.1(11) no
F31 F21 F36 F13 -28.1(11) no
F31 F21 F36 F15 133.0(19) no
F31 F21 F36 F24 -1.9(14) no
F31 F21 F36 F26 110.8(13) no
F36 F21 F31 P1 -55.5(10) no
F36 F21 F31 F13 38.4(15) no
F36 F21 F31 F14 -104.0(12) no
F36 F21 F31 F23 -109(2) no
F36 F21 F31 F24 1.6(12) no
F34 F21 F36 P1 -56.0(17) no
F34 F21 F36 F13 -149(2) no
F34 F21 F36 F15 12(2) no
F34 F21 F36 F24 -123.0(19) no
F34 F21 F36 F26 -10.3(19) no
F36 F21 F34 P1 44.0(12) no
F36 F21 F34 F16 26(5) no
P1 F22 F32 P1 -0.00(5) no
P1 F22 F32 F11 -17(3) no
P1 F22 F32 F24 -14.2(19) no
P1 F22 F33 P1 0.00(6) no
P1 F22 F33 F12 72.7(10) no
P1 F22 F33 F14 -26(2) no
P1 F22 F33 F25 28(2) no
P1 F22 F33 F35 59.5(7) no
F11 F22 F33 P1 51.4(10) no
F11 F22 F33 F12 124.1(17) no
F11 F22 F33 F14 25(3) no
F11 F22 F33 F25 80(3) no
F11 F22 F33 F35 110.9(13) no
F12 F22 F32 P1 30(3) no
F12 F22 F32 F11 13(6) no
F12 F22 F32 F24 16(5) no
F12 F22 F33 P1 -72.7(11) no
F12 F22 F33 F12 0.0(4) no
F12 F22 F33 F14 -99(3) no
F12 F22 F33 F25 -44(3) no
F12 F22 F33 F35 -13.2(9) no
F32 F22 F33 P1 69.0(18) no
F32 F22 F33 F12 142(3) no
F32 F22 F33 F14 43(3) no
F32 F22 F33 F25 97(3) no
F32 F22 F33 F35 129(2) no
F33 F22 F32 P1 -60.4(14) no
F33 F22 F32 F11 -78(4) no
F33 F22 F32 F24 -75(2) no
P1 F23 F31 P1 0.00(4) no
P1 F23 F31 F13 22(3) no
P1 F23 F31 F14 33.1(19) no
P1 F23 F31 F21 42.1(16) no
P1 F23 F31 F24 -54.5(15) no
F14 F23 F31 P1 -33.1(19) no
F14 F23 F31 F13 -11(5) no
F14 F23 F31 F14 -0.0(4) no
F14 F23 F31 F21 9(3) no
F14 F23 F31 F24 -88(3) no
P1 F24 F31 P1 -0.00(5) no
P1 F24 F31 F13 -68.0(10) no
P1 F24 F31 F14 29.7(10) no
P1 F24 F31 F21 -52.3(7) no
P1 F24 F31 F23 67(2) no
P1 F24 F32 P1 0.00(5) no
P1 F24 F32 F22 15.8(16) no
P1 F24 F36 P1 0.00(4) no
P1 F24 F36 F13 65.8(8) no
P1 F24 F36 F15 -51(3) no
P1 F24 F36 F21 53.8(8) no
P1 F24 F36 F26 -33.2(12) no
F11 F24 F31 P1 -54.5(13) no
F11 F24 F31 F13 -122.4(18) no
F11 F24 F31 F14 -25(2) no
F11 F24 F31 F21 -106.7(16) no
F11 F24 F31 F23 13(3) no
F11 F24 F36 P1 50.7(14) no
F11 F24 F36 F13 116.6(16) no
F11 F24 F36 F15 -0(4) no
F11 F24 F36 F21 104.5(16) no
F11 F24 F36 F26 17(2) no
F13 F24 F31 P1 68.0(11) no
F13 F24 F31 F13 -0.0(5) no
F13 F24 F31 F14 97.7(17) no
F13 F24 F31 F21 15.7(6) no
F13 F24 F31 F23 135(3) no
F13 F24 F32 P1 12.8(10) no
F13 F24 F32 F22 29(2) no
F13 F24 F36 P1 -65.8(9) no
F13 F24 F36 F13 0.0(4) no
F13 F24 F36 F15 -117(4) no
F13 F24 F36 F21 -12.0(6) no
F13 F24 F36 F26 -99.1(18) no
F31 F24 F32 P1 55.0(12) no
F31 F24 F32 F22 71(2) no
F32 F24 F31 P1 -50.0(10) no
F32 F24 F31 F13 -118.0(15) no
F32 F24 F31 F14 -20.4(16) no
F32 F24 F31 F21 -102.3(12) no
F32 F24 F31 F23 17(3) no
F31 F24 F36 P1 -51.7(15) no
F31 F24 F36 F13 14.1(14) no
F31 F24 F36 F15 -103(3) no
F31 F24 F36 F21 2.1(18) no
F31 F24 F36 F26 -85(2) no
F36 F24 F31 P1 50.1(17) no
F36 F24 F31 F13 -17.9(19) no
F36 F24 F31 F14 80(2) no
F36 F24 F31 F21 -2.2(19) no
F36 F24 F31 F23 118(3) no
F32 F24 F36 P1 46.8(11) no
F32 F24 F36 F13 112.7(13) no
F32 F24 F36 F15 -4(4) no
F32 F24 F36 F21 100.6(13) no
F32 F24 F36 F26 14(2) no
F36 F24 F32 P1 -49.6(15) no
F36 F24 F32 F22 -34(2) no
P1 F25 F33 P1 0.00(5) no
P1 F25 F33 F12 -52.4(8) no
P1 F25 F33 F14 74.7(12) no
P1 F25 F33 F22 -26.7(19) no
P1 F25 F33 F35 -63.1(6) no
P1 F25 F35 P1 -0.00(5) no
P1 F25 F35 F12 57(2) no
P1 F25 F35 F16 -76.0(11) no
P1 F25 F35 F26 -5.3(18) no
P1 F25 F35 F33 76.5(11) no
F14 F25 F33 P1 -74.7(13) no
F14 F25 F33 F12 -127.1(19) no
F14 F25 F33 F14 -0.0(5) no
F14 F25 F33 F22 -101(3) no
F14 F25 F33 F35 -137.8(17) no
F14 F25 F35 P1 -34(2) no
F14 F25 F35 F12 23(4) no
F14 F25 F35 F16 -110(2) no
F14 F25 F35 F26 -39(4) no
F14 F25 F35 F33 42.6(17) no
F16 F25 F33 P1 35(2) no
F16 F25 F33 F12 -17(3) no
F16 F25 F33 F14 110(2) no
F16 F25 F33 F22 8(4) no
F16 F25 F33 F35 -28.1(19) no
F16 F25 F35 P1 76.0(12) no
F16 F25 F35 F12 133(3) no
F16 F25 F35 F16 0.0(4) no
F16 F25 F35 F26 71(2) no
F16 F25 F35 F33 152.5(16) no
F33 F25 F35 P1 -76.5(18) no
F33 F25 F35 F12 -19(3) no
F33 F25 F35 F16 -153(2) no
F33 F25 F35 F26 -82(3) no
F33 F25 F35 F33 0.0(15) no
F35 F25 F33 P1 63.1(14) no
F35 F25 F33 F12 10.7(16) no
F35 F25 F33 F14 138(2) no
F35 F25 F33 F22 36(3) no
F35 F25 F33 F35 0.0(13) no
P1 F26 F35 P1 -0.00(5) no
P1 F26 F35 F12 -87.6(16) no
P1 F26 F35 F16 67.5(13) no
P1 F26 F35 F25 5.5(19) no
P1 F26 F35 F33 -35.0(13) no
P1 F26 F36 P1 0.00(5) no
P1 F26 F36 F13 -31.4(12) no
P1 F26 F36 F15 -169(3) no
P1 F26 F36 F21 -48.9(8) no
P1 F26 F36 F24 41.1(14) no
F12 F26 F35 P1 87.6(17) no
F12 F26 F35 F12 0.0(6) no
F12 F26 F35 F16 155(3) no
F12 F26 F35 F25 93(3) no
F12 F26 F35 F33 52.6(16) no
F12 F26 F36 P1 -30.0(15) no
F12 F26 F36 F13 -61(2) no
F12 F26 F36 F15 161(3) no
F12 F26 F36 F21 -78.9(18) no
F12 F26 F36 F24 11(3) no
F15 F26 F35 P1 -40(3) no
F15 F26 F35 F12 -128(3) no
F15 F26 F35 F16 27(4) no
F15 F26 F35 F25 -35(5) no
F15 F26 F35 F33 -75(4) no
F15 F26 F36 P1 169(3) no
F15 F26 F36 F13 138(3) no
F15 F26 F36 F15 0.0(7) no
F15 F26 F36 F21 120(3) no
F15 F26 F36 F24 -150(3) no
F35 F26 F36 P1 20(2) no
F35 F26 F36 F13 -11(3) no
F35 F26 F36 F15 -149(3) no
F35 F26 F36 F21 -29(2) no
F35 F26 F36 F24 61(3) no
F36 F26 F35 P1 -18.1(18) no
F36 F26 F35 F12 -106(2) no
F36 F26 F35 F16 49(2) no
F36 F26 F35 F25 -13(4) no
F36 F26 F35 F33 -53(3) no
P1 F33 F35 P1 -0.00(4) no
P1 F33 F35 F12 79.5(17) no
P1 F33 F35 F16 -54.7(16) no
P1 F33 F35 F25 -81.0(16) no
P1 F33 F35 F26 34.0(14) no
F12 F33 F35 P1 -79.5(17) no
F12 F33 F35 F12 0.0(5) no
F12 F33 F35 F16 -134(3) no
F12 F33 F35 F25 -160(3) no
F12 F33 F35 F26 -45.5(15) no
F14 F33 F35 P1 50.7(18) no
F14 F33 F35 F12 130(3) no
F14 F33 F35 F16 -4(3) no
F14 F33 F35 F25 -30.3(13) no
F14 F33 F35 F26 85(3) no
F22 F33 F35 P1 -64.8(13) no
F22 F33 F35 F12 14.7(16) no
F22 F33 F35 F16 -120(2) no
F22 F33 F35 F25 -146(2) no
F22 F33 F35 F26 -31(2) no
F25 F33 F35 P1 81.0(19) no
F25 F33 F35 F12 160(3) no
F25 F33 F35 F16 26(2) no
F25 F33 F35 F25 -0.0(11) no
F25 F33 F35 F26 115(3) no
C1 N1 C2 C3 -0.7(4) no
C1 N1 C2 C10 -178.5(3) no
C2 N1 C1 N2 1.1(4) no
C2 N1 C1 C12 -178.5(3) no
C1 N1 C4 C5 115.7(3) no
C1 N1 C4 C6 -116.8(3) no
C4 N1 C1 N2 -178.3(3) no
C4 N1 C1 C12 2.2(5) no
C2 N1 C4 C5 -63.6(4) no
C2 N1 C4 C6 63.9(4) no
C4 N1 C2 C3 178.7(3) no
C4 N1 C2 C10 0.8(5) no
C1 N2 C3 C2 0.6(4) no
C1 N2 C3 C11 179.8(3) no
C3 N2 C1 N1 -1.0(4) no
C3 N2 C1 C12 178.5(3) no
C1 N2 C7 C8 101.9(3) no
C1 N2 C7 C9 -130.5(3) no
C7 N2 C1 N1 178.8(3) no
C7 N2 C1 C12 -1.7(5) no
C3 N2 C7 C8 -78.3(4) no
C3 N2 C7 C9 49.3(4) no
C7 N2 C3 C2 -179.2(3) no
C7 N2 C3 C11 -0.0(5) no
N1 C1 C12 C13 51.5(4) no
N1 C1 C12 C17 -79.1(4) no
N2 C1 C12 C13 -127.9(3) no
N2 C1 C12 C17 101.4(3) no
N1 C2 C3 N2 0.1(4) no
N1 C2 C3 C11 -179.1(3) no
C10 C2 C3 N2 177.9(3) no
C10 C2 C3 C11 -1.3(6) no
C1 C12 C13 C14 -132.9(2) no
C1 C12 C13 C18 53.2(4) no
C1 C12 C17 Fe1 168.1(2) no
C1 C12 C17 C16 96.7(3) no
C1 C12 C17 C20 -54.1(3) no
C13 C12 C17 Fe1 35.9(3) no
C13 C12 C17 C16 -35.5(3) no
C13 C12 C17 C20 173.7(2) no
C17 C12 C13 C14 -0.6(3) no
C17 C12 C13 C18 -174.5(2) no
C12 C13 C14 Fe1 -35.6(3) no
C12 C13 C14 C15 36.9(4) no
C18 C13 C14 Fe1 138.2(3) no
C18 C13 C14 C15 -149.3(3) no
Fe1 C14 C15 Fe1 0.000(10) no
Fe1 C14 C15 C16 57.27(18) no
Fe1 C14 C15 C19 -122.1(2) no
C13 C14 C15 Fe1 -93.6(3) no
C13 C14 C15 C16 -36.3(4) no
C13 C14 C15 C19 144.3(3) no
Fe1 C15 C16 Fe1 -0.000(11) no
Fe1 C15 C16 C17 56.06(19) no
C14 C15 C16 Fe1 -58.6(2) no
C14 C15 C16 C17 -2.5(4) no
C19 C15 C16 Fe1 120.8(3) no
C19 C15 C16 C17 176.9(2) no
Fe1 C16 C17 Fe1 0.000(12) no
Fe1 C16 C17 C12 92.7(2) no
Fe1 C16 C17 C20 -117.8(2) no
C15 C16 C17 Fe1 -54.5(2) no
C15 C16 C17 C12 38.2(4) no
C15 C16 C17 C20 -172.3(2) no
Fe1 C21 C22 Fe1 0.000(11) no
Fe1 C21 C22 C23 -52.5(2) no
Fe1 C21 C26 Fe1 -0.000(10) no
Fe1 C21 C26 C25 51.6(2) no
C22 C21 C26 Fe1 -53.5(3) no
C22 C21 C26 C25 -1.8(4) no
C26 C21 C22 Fe1 53.8(3) no
C26 C21 C22 C23 1.3(4) no
C27 C21 C22 Fe1 -125.0(3) no
C27 C21 C22 C23 -177.5(3) no
C27 C21 C26 Fe1 125.3(3) no
C27 C21 C26 C25 176.9(3) no
Fe1 C22 C23 Fe1 0.000(11) no
Fe1 C22 C23 C24 -50.4(2) no
Fe1 C22 C23 C28 128.6(3) no
C21 C22 C23 Fe1 51.4(3) no
C21 C22 C23 C24 1.0(5) no
C21 C22 C23 C28 180.0(3) no
Fe1 C23 C24 Fe1 0.000(11) no
Fe1 C23 C24 C25 -52.7(2) no
C22 C23 C24 Fe1 49.9(3) no
C22 C23 C24 C25 -2.8(5) no
C28 C23 C24 Fe1 -129.1(3) no
C28 C23 C24 C25 178.2(3) no
Fe1 C24 C25 Fe1 0.000(11) no
Fe1 C24 C25 C26 -50.8(2) no
Fe1 C24 C25 C29 130.3(3) no
C23 C24 C25 Fe1 53.0(3) no
C23 C24 C25 C26 2.2(5) no
C23 C24 C25 C29 -176.7(3) no
Fe1 C25 C26 Fe1 0.000(10) no
Fe1 C25 C26 C21 -51.0(2) no
C24 C25 C26 Fe1 51.1(3) no
C24 C25 C26 C21 0.2(4) no
C29 C25 C26 Fe1 -129.9(3) no
C29 C25 C26 C21 179.1(3) no
